data_1548050
loop_
_publ_author_name
'Jesus Ferrando-Soria'
'Eufemio Moreno Pineda'
'Alessandro Chiesa'
'Antonio Fernandez'
'Samantha A. Magee'
'Stefano Carretta'
'Paolo Santini'
'Inigo J. Vitorica-Yrezabal'
'Floriana Tuna'
'Grigore A. Timco'
'Eric J.L. McInnes'
'Richard E.P. Winpenny'

_publ_section_title
;
 A modular design of molecular qubits to implement universal quantum gates
;
_journal_name_full 'Nature Communications'
_journal_page_first 11377
_journal_paper_doi 10.1038/ncomms11377
_journal_volume 7
_journal_year 2016
_chemical_formula_moiety 'C91 H145 Cr7.04 F8 N3 Ni0.96 O32, C6 H16 N'
_chemical_formula_sum 'C97 H161 Cr7.04 F8 N4 Ni0.96 O32'
_chemical_formula_weight 2469.73
_space_group_crystal_system monoclinic
_space_group_IT_number 14
_space_group_name_Hall '-P 2ybc'
_space_group_name_H-M_alt 'P 1 21/c 1'
_symmetry_space_group_name_Hall '-P 2ybc'
_symmetry_space_group_name_H-M 'P 1 21/c 1'
_atom_sites_solution_hydrogens geom
_atom_sites_solution_primary iterative
_cell_angle_alpha 90
_cell_angle_beta 103.209(3)
_cell_angle_gamma 90
_cell_formula_units_Z 4
_cell_length_a 16.7978(4)
_cell_length_b 31.2594(11)
_cell_length_c 24.9128(9)
_cell_measurement_reflns_used 10808
_cell_measurement_temperature 150.06(14)
_cell_measurement_theta_max 27.8250
_cell_measurement_theta_min 3.2070
_cell_volume 12735.3(7)
_computing_cell_refinement
;
CrysAlisPro, Agilent Technologies,
Version 1.171.37.33 (release 27-03-2014 CrysAlis171 .NET)
(compiled Mar 27 2014,17:12:48)
;
_computing_data_collection
;
CrysAlisPro, Agilent Technologies,
Version 1.171.37.33 (release 27-03-2014 CrysAlis171 .NET)
(compiled Mar 27 2014,17:12:48)
;
_computing_data_reduction
;
CrysAlisPro, Agilent Technologies,
Version 1.171.37.33 (release 27-03-2014 CrysAlis171 .NET)
(compiled Mar 27 2014,17:12:48)
;
_computing_molecular_graphics 'Olex2 (Dolomanov et al., 2009)'
_computing_publication_material 'Olex2 (Dolomanov et al., 2009)'
_computing_structure_refinement 'ShelXL (Sheldrick, 2008)'
_computing_structure_solution
;
Superflip (Palatinus & Chapuis, 2007;Palatinus & van der Lee, 2008;
Palatinus et al., 2012)
;
_diffrn_ambient_environment N~2~
_diffrn_ambient_temperature 150.06(14)
_diffrn_detector 'CCD plate'
_diffrn_detector_area_resol_mean 8.0714
_diffrn_detector_type Eos
_diffrn_measured_fraction_theta_full 0.993
_diffrn_measured_fraction_theta_max 0.991
_diffrn_measurement_details
;
In order to address the missing FCF reflexions, we tried a reduction of beam
 stop mask and it did not yield any significant improvement. Most of those
 missing strong reflections appeared to be very strong and were treated as
 overflows.


#__ type_ start__ end____ width___ exp.time_
  1 omega  -71.00   31.00   1.0000   10.7400
omega____ theta____ kappa____ phi______ frames
    -      -21.1798    0.0000 -180.0000 102

#__ type_ start__ end____ width___ exp.time_
  2 omega  -87.00   12.00   1.0000   10.7400
omega____ theta____ kappa____ phi______ frames
    -      -21.1798  -77.0000 -150.0000 99
;
_diffrn_measurement_device 'four-circle diffractometer'
_diffrn_measurement_device_type 'SuperNova, Single source at offset, Eos'
_diffrn_measurement_method '\w scans'
_diffrn_orient_matrix_UB_11 0.0364772000
_diffrn_orient_matrix_UB_12 -0.0036573000
_diffrn_orient_matrix_UB_13 -0.0090853000
_diffrn_orient_matrix_UB_21 0.0231150000
_diffrn_orient_matrix_UB_22 0.0092851000
_diffrn_orient_matrix_UB_23 0.0246470000
_diffrn_orient_matrix_UB_31 0.0040047000
_diffrn_orient_matrix_UB_32 -0.0203713000
_diffrn_orient_matrix_UB_33 0.0128793000
_diffrn_radiation_monochromator mirror
_diffrn_radiation_probe x-ray
_diffrn_radiation_type MoK\a
_diffrn_radiation_wavelength 0.71073
_diffrn_reflns_av_R_equivalents 0.0384
_diffrn_reflns_av_unetI/netI 0.0791
_diffrn_reflns_Laue_measured_fraction_full 0.993
_diffrn_reflns_Laue_measured_fraction_max 0.991
_diffrn_reflns_limit_h_max 20
_diffrn_reflns_limit_h_min -12
_diffrn_reflns_limit_k_max 39
_diffrn_reflns_limit_k_min -22
_diffrn_reflns_limit_l_max 31
_diffrn_reflns_limit_l_min -26
_diffrn_reflns_number 44720
_diffrn_reflns_point_group_measured_fraction_full 0.993
_diffrn_reflns_point_group_measured_fraction_max 0.991
_diffrn_reflns_theta_full 25.242
_diffrn_reflns_theta_max 26.372
_diffrn_reflns_theta_min 3.025
_diffrn_source 'SuperNova (Mo) X-ray Source'
_exptl_absorpt_coefficient_mu 0.795
_exptl_absorpt_correction_T_max 1.00000
_exptl_absorpt_correction_T_min 0.83622
_exptl_absorpt_correction_type multi-scan
_exptl_absorpt_process_details
;
CrysAlisPro, Agilent Technologies,
Version 1.171.37.33 (release 27-03-2014 CrysAlis171 .NET)
(compiled Mar 27 2014,17:12:48)
Empirical absorption correction using spherical harmonics,
 implemented in SCALE3 ABSPACK scaling algorithm.
;
_exptl_crystal_colour 'clear green'
_exptl_crystal_colour_lustre clear
_exptl_crystal_colour_primary green
_exptl_crystal_density_diffrn 1.288
_exptl_crystal_description trapezoid
_exptl_crystal_F_000 5179
_exptl_crystal_size_max 0.7
_exptl_crystal_size_mid 0.15
_exptl_crystal_size_min 0.14
_refine_diff_density_max 0.611
_refine_diff_density_min -0.548
_refine_diff_density_rms 0.079
_refine_ls_extinction_coef .
_refine_ls_extinction_method none
_refine_ls_goodness_of_fit_ref 1.025
_refine_ls_hydrogen_treatment constr
_refine_ls_matrix_type full
_refine_ls_number_parameters 1554
_refine_ls_number_reflns 25814
_refine_ls_number_restraints 445
_refine_ls_restrained_S_all 1.039
_refine_ls_R_factor_all 0.0965
_refine_ls_R_factor_gt 0.0569
_refine_ls_shift/su_max 0.002
_refine_ls_shift/su_mean 0.000
_refine_ls_structure_factor_coef Fsqd
_refine_ls_weighting_details 'w=1/[\s^2^(Fo^2^)+(0.0404P)^2^+14.8057P] where P=(Fo^2^+2Fc^2^)/3'
_refine_ls_weighting_scheme calc
_refine_ls_wR_factor_gt 0.1141
_refine_ls_wR_factor_ref 0.1341
_reflns_Friedel_coverage 0.000
_reflns_Friedel_fraction_full .
_reflns_Friedel_fraction_max .
_reflns_number_gt 17421
_reflns_number_total 25814
_reflns_threshold_expression 'I > 2\s(I)'
_cod_data_source_file ncomms11377-18.cif
_cod_data_source_block arepw210
_cod_database_code 1548050
_chemical_oxdiff_formula Cr7Ni1F8O32C90H150
_shelx_space_group_comment
;
The symmetry employed for this shelxl refinement is uniquely defined
by the following loop, which should always be used as a source of
symmetry information in preference to the above space-group names.
They are only intended as comments.
;
_reflns_odcompleteness_completeness 99.01
_reflns_odcompleteness_iscentric 1
_reflns_odcompleteness_theta 26.32
_olex2_refinement_description
;
1. Fixed Uiso
 At 1.2 times of:
  All C(H) groups, All C(H,H) groups, All C(H,H,H,H) groups, All N(H,H) groups
 At 1.5 times of:
  All C(H,H,H) groups, All C(H,H,H,H,H,H) groups
2. Shared sites
{Ni1B, Cr1A}
3. Restrained distances
 C93-C92
 1.54 with sigma of 0.02
 C93-C94
 1.54 with sigma of 0.02
 C76A-C73 \\sim C73-C75
 with sigma of 0.02
 C75A-C73 \\sim C73-C74
 with sigma of 0.02
 C74A-C73 \\sim C73-C76
 with sigma of 0.02
 C84-C83 \\sim C83-C84A
 with sigma of 0.02
 C85-C83 \\sim C83-C85A
 with sigma of 0.02
 C86-C83 \\sim C83-C86A
 with sigma of 0.02
 C30-C28 \\sim C28-C30A
 with sigma of 0.02
 C89-C88 \\sim C88-C89A
 with sigma of 0.02
 C90-C88 \\sim C88-C90A
 with sigma of 0.02
 C91-C88 \\sim C88-C91A
 with sigma of 0.02
 C39-C38 \\sim C38-C39A
 with sigma of 0.02
 C41A-C38 \\sim C38-C41
 with sigma of 0.02
 C40-C38 \\sim C38-C40A
 with sigma of 0.02
 C29-C28 \\sim C28-C29A
 with sigma of 0.02
 C71A-C68 \\sim C68-C71
 with sigma of 0.02
 C70A-C68 \\sim C68-C70
 with sigma of 0.02
 C69A-C68 \\sim C68-C69
 with sigma of 0.02
 C68-C69 \\sim C68-C70 \\sim C68-C71
 with sigma of 0.02
 C69-C70 \\sim C69-C71 \\sim C70-C71
 with sigma of 0.02
 C69A-C70A \\sim C69A-C71A \\sim C70A-C71A
 with sigma of 0.02
 C68-C69A \\sim C68-C70A \\sim C68-C71A
 with sigma of 0.02
 C95-N4 \\sim N4-C94
 with sigma of 0.02
 C31-C28 \\sim C28-C31A
 with sigma of 0.02
4. Uiso/Uaniso restraints and constraints
C69 \\sim C69A: within 1.7A with sigma of 0.04 and sigma for terminal atoms of
0.08
C70 \\sim C70A: within 1.7A with sigma of 0.04 and sigma for terminal atoms of
0.08
Uanis(Ni1B) = Uanis(Cr1A)
Uanis(Ni1B) = Uanis(Cr1A)
Uanis(Ni1A) = Uanis(Cr1)
5. Rigid body (RIGU) restrains
 C75, C73, C74, C76, C72
 with sigma for 1-2 distances of 0.004 and sigma for 1-3 distances of 0.004
 C75A, C74A, C76A, C73, C72
 with sigma for 1-2 distances of 0.004 and sigma for 1-3 distances of 0.004
 C85A, C83, C86A, C84A, C82
 with sigma for 1-2 distances of 0.004 and sigma for 1-3 distances of 0.004
 C86, C83, C85, C84, C82
 with sigma for 1-2 distances of 0.004 and sigma for 1-3 distances of 0.004
 C90A, C88, C91A, C89A, C87
 with sigma for 1-2 distances of 0.004 and sigma for 1-3 distances of 0.004
 C90, C88, C91, C89, F7, C87
 with sigma for 1-2 distances of 0.004 and sigma for 1-3 distances of 0.004
 C39, C38, C40, C41, C37
 with sigma for 1-2 distances of 0.004 and sigma for 1-3 distances of 0.004
 C40A, C41A, C38, C39A, C37
 with sigma for 1-2 distances of 0.004 and sigma for 1-3 distances of 0.004
 C29A, C31A, C30A, C28, C27
 with sigma for 1-2 distances of 0.004 and sigma for 1-3 distances of 0.004
 C70, C68, C71, C67
 with sigma for 1-2 distances of 0.004 and sigma for 1-3 distances of 0.004
 C70A, C68, C71A, C69A, C67
 with sigma for 1-2 distances of 0.004 and sigma for 1-3 distances of 0.004
 C97, C96, C95, N4, C94, C93, C92
 with sigma for 1-2 distances of 0.01 and sigma for 1-3 distances of 0.01
 C31, C28, C29, C30, C27
 with sigma for 1-2 distances of 0.004 and sigma for 1-3 distances of 0.004
 C56, C54, C55, C53, C52
 with sigma for 1-2 distances of 0.004 and sigma for 1-3 distances of 0.004
6. Others
 1*[Sof(Cr1)+Sof(Ni1A)]+1*[Sof(Cr1A)+Sof(Ni1B)]=1 with esd of 0.01
 Sof(C86A)=Sof(H86D)=Sof(H86E)=Sof(H86F)=1-FVAR(1)
 Sof(C86)=Sof(H86A)=Sof(H86B)=Sof(H86C)=FVAR(1)
 Sof(C84A)=Sof(H84D)=Sof(H84E)=Sof(H84F)=Sof(C85A)=Sof(H85D)=Sof(H85E)=
 Sof(H85F)=1-FVAR(2)
 Sof(C84)=Sof(H84A)=Sof(H84B)=Sof(H84C)=Sof(C85)=Sof(H85A)=Sof(H85B)=Sof(H85C)=
 FVAR(2)
 Sof(C74A)=Sof(H74D)=Sof(H74E)=Sof(H74F)=Sof(C75A)=Sof(H75D)=Sof(H75E)=
 Sof(H75F)=Sof(C76A)=Sof(H76D)=Sof(H76E)=Sof(H76F)=1-FVAR(3)
 Sof(C74)=Sof(H74A)=Sof(H74B)=Sof(H74C)=Sof(C75)=Sof(H75A)=Sof(H75B)=Sof(H75C)=
 Sof(C76)=Sof(H76A)=Sof(H76B)=Sof(H76C)=FVAR(3)
 Sof(C39A)=Sof(H39D)=Sof(H39E)=Sof(H39F)=Sof(C40A)=Sof(H40D)=Sof(H40E)=
 Sof(H40F)=Sof(C41A)=Sof(H41D)=Sof(H41E)=Sof(H41F)=1-FVAR(4)
 Sof(C39)=Sof(H39A)=Sof(H39B)=Sof(H39C)=Sof(C40)=Sof(H40A)=Sof(H40B)=Sof(H40C)=
 Sof(C41)=Sof(H41A)=Sof(H41B)=Sof(H41C)=FVAR(4)
 Sof(C29A)=Sof(H29D)=Sof(H29E)=Sof(H29F)=Sof(C30A)=Sof(H30D)=Sof(H30E)=
 Sof(H30F)=Sof(C31A)=Sof(H31D)=Sof(H31E)=Sof(H31F)=1-FVAR(5)
 Sof(C29)=Sof(H29A)=Sof(H29B)=Sof(H29C)=Sof(C30)=Sof(H30A)=Sof(H30B)=Sof(H30C)=
 Sof(C31)=Sof(H31A)=Sof(H31B)=Sof(H31C)=FVAR(5)
 Sof(C69A)=Sof(H69D)=Sof(H69E)=Sof(H69F)=Sof(C70A)=Sof(H70D)=Sof(H70E)=
 Sof(H70F)=Sof(C71A)=Sof(H71D)=Sof(H71E)=Sof(H71F)=1-FVAR(6)
 Sof(C69)=Sof(H69A)=Sof(H69B)=Sof(H69C)=Sof(C70)=Sof(H70A)=Sof(H70B)=Sof(H70C)=
 Sof(C71)=Sof(H71A)=Sof(H71B)=Sof(H71C)=FVAR(6)
 Sof(C89A)=Sof(H89D)=Sof(H89E)=Sof(H89F)=Sof(C90A)=Sof(H90D)=Sof(H90E)=
 Sof(H90F)=Sof(C91A)=Sof(H91D)=Sof(H91E)=Sof(H91F)=1-FVAR(7)
 Sof(C89)=Sof(H89A)=Sof(H89B)=Sof(H89C)=Sof(C90)=Sof(H90A)=Sof(H90B)=Sof(H90C)=
 Sof(C91)=Sof(H91A)=Sof(H91B)=Sof(H91C)=FVAR(7)
 Sof(Ni1A)=1-FVAR(8)
 Sof(Cr1)=FVAR(8)
 Sof(Ni1B)=1-FVAR(9)
 Sof(Cr1A)=FVAR(9)
 Sof(H95C)=Sof(H95D)=Sof(H97D)=Sof(H97E)=Sof(H97F)=Sof(C96A)=Sof(H96C)=
 Sof(H96D)=1-FVAR(10)
 Sof(H95A)=Sof(H95B)=Sof(C96)=Sof(H96A)=Sof(H96B)=Sof(H97A)=Sof(H97B)=
 Sof(H97C)=FVAR(10)
7.a Secondary CH2 refined with riding coordinates:
 N4(H4A,H4B), C93(H93A,H93B), C94(H94A,H94B), C95(H95A,H95B), C95(H95C,H95D),
 C96(H96A,H96B), C96A(H96C,H96D)
7.b Me refined with riding coordinates:
 C29(H29A,H29B,H29C), C29A(H29D,H29E,H29F), C30(H30A,H30B,H30C), C30A(H30D,
 H30E,H30F), C31(H31A,H31B,H31C), C31A(H31D,H31E,H31F), C39(H39A,H39B,H39C),
 C39A(H39D,H39E,H39F), C40(H40A,H40B,H40C), C40A(H40D,H40E,H40F), C41(H41A,H41B,
 H41C), C41A(H41D,H41E,H41F), C69(H69A,H69B,H69C), C69A(H69D,H69E,H69F),
 C70(H70A,H70B,H70C), C70A(H70D,H70E,H70F), C71(H71A,H71B,H71C), C71A(H71D,H71E,
 H71F), C74(H74A,H74B,H74C), C74A(H74D,H74E,H74F), C75(H75A,H75B,H75C),
 C75A(H75D,H75E,H75F), C76(H76A,H76B,H76C), C76A(H76D,H76E,H76F), C84(H84A,H84B,
 H84C), C84A(H84D,H84E,H84F), C85(H85A,H85B,H85C), C85A(H85D,H85E,H85F),
 C86(H86A,H86B,H86C), C86A(H86D,H86E,H86F), C89(H89A,H89B,H89C), C89A(H89D,H89E,
 H89F), C90(H90A,H90B,H90C), C90A(H90D,H90E,H90F), C91(H91A,H91B,H91C),
 C91A(H91D,H91E,H91F), C97(H97A,H97B,H97C), C97(H97D,H97E,H97F)
7.c Aromatic/amide H refined with riding coordinates:
 C3(H3), C4(H4), C8(H8), C9(H9), C10(H10), C11(H11), C13(H13), C14(H14),
 C15(H15), C16(H16)
7.d Idealised Me refined as rotating group:
 C19(H19A,H19B,H19C), C20(H20A,H20B,H20C), C21(H21A,H21B,H21C), C24(H24A,H24B,
 H24C), C25(H25A,H25B,H25C), C26(H26A,H26B,H26C), C34(H34A,H34B,H34C), C35(H35A,
 H35B,H35C), C36(H36A,H36B,H36C), C44(H44A,H44B,H44C), C45(H45A,H45B,H45C),
 C46(H46A,H46B,H46C), C49(H49A,H49B,H49C), C50(H50A,H50B,H50C), C51(H51A,H51B,
 H51C), C54(H54A,H54B,H54C), C55(H55A,H55B,H55C), C56(H56A,H56B,H56C), C59(H59A,
 H59B,H59C), C60(H60A,H60B,H60C), C61(H61A,H61B,H61C), C64(H64A,H64B,H64C),
 C65(H65A,H65B,H65C), C66(H66A,H66B,H66C), C79(H79A,H79B,H79C), C80(H80A,H80B,
 H80C), C81(H81A,H81B,H81C), C92(H92A,H92B,H92C)
;
_olex2_submission_special_instructions 'No special instructions were received'

loop_
_space_group_symop_operation_xyz
'x, y, z'
'-x, y+1/2, -z+1/2'
'-x, -y, -z'
'x, -y-1/2, z-1/2'

loop_
_atom_site_label
_atom_site_type_symbol
_atom_site_fract_x
_atom_site_fract_y
_atom_site_fract_z
_atom_site_U_iso_or_equiv
_atom_site_adp_type
_atom_site_occupancy
_atom_site_site_symmetry_order
_atom_site_calc_flag
_atom_site_refinement_flags_posn
_atom_site_refinement_flags_adp
_atom_site_refinement_flags_occupancy
_atom_site_disorder_assembly
_atom_site_disorder_group
Cr1A Cr 0.55989(3) 0.42463(2) 0.20473(2) 0.02115(19) Uani 0.707(9) 1 d . . P . .
Cr1 Cr 0.5788(11) 0.3359(7) 0.2823(8) 0.0198(6) Uani 0.333(9) 1 d . . P . .
Cr2 Cr 0.89921(3) 0.50604(2) 0.20158(2) 0.02331(14) Uani 1 1 d . . . . .
Cr3 Cr 0.69239(3) 0.50216(2) 0.18540(2) 0.02253(14) Uani 1 1 d . . . . .
Cr4 Cr 1.05769(3) 0.44736(2) 0.27638(2) 0.02310(14) Uani 1 1 d . . . . .
Cr5 Cr 1.07259(3) 0.35685(2) 0.35406(3) 0.02790(15) Uani 1 1 d . . . . .
Cr6 Cr 0.93827(3) 0.28437(2) 0.38299(2) 0.02560(14) Uani 1 1 d . . . . .
Cr7 Cr 0.73246(3) 0.28206(2) 0.36739(3) 0.02831(15) Uani 1 1 d . . . . .
F1 F 0.62024(11) 0.37448(6) 0.23793(8) 0.0223(4) Uani 1 1 d . . . . .
F2 F 0.66449(11) 0.45630(6) 0.22775(7) 0.0216(4) Uani 1 1 d . . . . .
F3 F 0.79878(11) 0.47476(6) 0.19211(8) 0.0232(5) Uani 1 1 d . . . . .
F4 F 0.94757(11) 0.46898(6) 0.26262(8) 0.0228(4) Uani 1 1 d . . . . .
F5 F 1.01996(11) 0.39151(6) 0.29188(8) 0.0223(4) Uani 1 1 d . . . . .
F6 F 0.96812(11) 0.34190(6) 0.36735(8) 0.0241(5) Uani 1 1 d . . . . .
F7 F 0.83018(11) 0.29587(6) 0.34076(8) 0.0232(5) Uani 1 1 d . . . . .
F8 F 0.68615(11) 0.33283(6) 0.33279(8) 0.0247(5) Uani 1 1 d . . . . .
O1 O 0.55167(14) 0.38318(8) 0.33124(10) 0.0240(6) Uani 1 1 d . . . . .
O2 O 0.54068(14) 0.44180(8) 0.27727(9) 0.0232(6) Uani 1 1 d . . . . .
O3 O 0.46629(15) 0.33301(8) 0.23081(10) 0.0299(6) Uani 1 1 d . . . . .
O4 O 0.45996(15) 0.39178(9) 0.17823(11) 0.0318(6) Uani 1 1 d . . . . .
O5 O 0.49968(15) 0.47673(8) 0.17412(10) 0.0287(6) Uani 1 1 d . . . . .
O6 O 0.58884(15) 0.53080(8) 0.18133(11) 0.0313(6) Uani 1 1 d . . . . .
O7 O 0.59097(16) 0.41096(8) 0.13406(10) 0.0311(6) Uani 1 1 d . . . . .
O8 O 0.65337(15) 0.47099(9) 0.11668(10) 0.0295(6) Uani 1 1 d . . . . .
O9 O 0.73596(15) 0.53470(8) 0.25357(11) 0.0321(6) Uani 1 1 d . . . . .
O10 O 0.86697(14) 0.54623(8) 0.25278(11) 0.0299(6) Uani 1 1 d . . . . .
O11 O 0.72131(15) 0.54909(9) 0.14111(11) 0.0344(7) Uani 1 1 d . . . . .
O12 O 0.85308(15) 0.54276(9) 0.13892(11) 0.0349(7) Uani 1 1 d . . . . .
O13 O 0.99869(15) 0.53992(9) 0.21127(11) 0.0342(7) Uani 1 1 d . . . . .
O14 O 1.10041(16) 0.50366(9) 0.26460(13) 0.0452(8) Uani 1 1 d . . . . .
O15 O 0.93780(15) 0.46830(9) 0.14971(10) 0.0343(7) Uani 1 1 d . . . . .
O16 O 1.04491(17) 0.43291(10) 0.19846(11) 0.0391(7) Uani 1 1 d . . . . .
O17 O 1.07608(17) 0.46370(8) 0.35369(11) 0.0380(7) Uani 1 1 d . . . . .
O18 O 1.0781(2) 0.40519(10) 0.40392(11) 0.0509(9) Uani 1 1 d . . . . .
O19 O 1.16980(15) 0.42682(9) 0.28825(12) 0.0395(7) Uani 1 1 d . . . . .
O20 O 1.17981(16) 0.37114(10) 0.34336(15) 0.0573(10) Uani 1 1 d . . . . .
O21 O 1.12933(17) 0.32395(10) 0.41854(14) 0.0577(10) Uani 1 1 d . . . . .
O22 O 1.04704(16) 0.27109(10) 0.42726(12) 0.0439(8) Uani 1 1 d . . . . .
O23 O 1.06942(18) 0.30766(9) 0.30576(13) 0.0445(8) Uani 1 1 d . . . . .
O24 O 0.96990(16) 0.26400(9) 0.31610(12) 0.0378(7) Uani 1 1 d . . . . .
O25 O 0.91141(16) 0.30410(10) 0.45092(10) 0.0385(7) Uani 1 1 d . . . . .
O26 O 0.77748(16) 0.31480(11) 0.43568(11) 0.0448(8) Uani 1 1 d . . . . .
O27 O 0.90990(16) 0.22561(9) 0.39776(12) 0.0419(8) Uani 1 1 d . . . . .
O28 O 0.78165(16) 0.23002(10) 0.40530(13) 0.0456(8) Uani 1 1 d . . . . .
O29 O 0.63738(17) 0.26924(11) 0.39572(13) 0.0534(9) Uani 1 1 d . . . . .
O30 O 0.52966(15) 0.29439(9) 0.33448(12) 0.0355(7) Uani 1 1 d . . . . .
O31 O 0.69553(16) 0.24780(8) 0.30183(12) 0.0394(7) Uani 1 1 d . . . . .
O32 O 0.60587(16) 0.28616(8) 0.24035(10) 0.0338(7) Uani 1 1 d . . . . .
N1 N 0.59261(18) 0.50416(10) 0.46599(12) 0.0261(7) Uani 1 1 d . . . . .
N2 N 0.6079(2) 0.40269(12) 0.53434(14) 0.0404(9) Uani 1 1 d . . . . .
N3 N 0.5727(2) 0.58591(11) 0.36193(14) 0.0365(8) Uani 1 1 d . . . . .
C1 C 0.55083(19) 0.42299(12) 0.32332(15) 0.0219(8) Uani 1 1 d . . . . .
C2 C 0.5639(2) 0.45154(12) 0.37319(14) 0.0212(8) Uani 1 1 d . . . . .
C3 C 0.5673(2) 0.49574(12) 0.36771(15) 0.0251(8) Uani 1 1 d . . . . .
H3 H 0.5606 0.5082 0.3331 0.030 Uiso 1 1 calc R . . . .
C4 C 0.5757(2) 0.43413(12) 0.42591(15) 0.0255(8) Uani 1 1 d . . . . .
H4 H 0.5737 0.4047 0.4308 0.031 Uiso 1 1 calc R . . . .
C5 C 0.5810(2) 0.52109(12) 0.41522(15) 0.0266(9) Uani 1 1 d . . . . .
C6 C 0.5905(2) 0.46140(12) 0.47101(14) 0.0241(8) Uani 1 1 d . . . . .
C7 C 0.6046(2) 0.44491(13) 0.52850(15) 0.0292(9) Uani 1 1 d . . . . .
C8 C 0.6141(2) 0.47239(15) 0.57289(16) 0.0369(10) Uani 1 1 d . . . . .
H8 H 0.6114 0.5018 0.5672 0.044 Uiso 1 1 calc R . . . .
C9 C 0.6278(3) 0.45615(17) 0.62554(17) 0.0441(12) Uani 1 1 d . . . . .
H9 H 0.6344 0.4742 0.6559 0.053 Uiso 1 1 calc R . . . .
C10 C 0.6314(3) 0.41284(17) 0.63202(18) 0.0484(12) Uani 1 1 d . . . . .
H10 H 0.6407 0.4007 0.6670 0.058 Uiso 1 1 calc R . . . .
C11 C 0.6212(3) 0.38747(17) 0.58614(19) 0.0516(13) Uani 1 1 d . . . . .
H11 H 0.6235 0.3580 0.5911 0.062 Uiso 1 1 calc R . . . .
C12 C 0.5833(2) 0.56873(13) 0.41230(16) 0.0302(9) Uani 1 1 d . . . . .
C13 C 0.5952(3) 0.59337(14) 0.45947(18) 0.0405(11) Uani 1 1 d . . . . .
H13 H 0.6023 0.5805 0.4939 0.049 Uiso 1 1 calc R . . . .
C14 C 0.5964(3) 0.63773(15) 0.4549(2) 0.0523(13) Uani 1 1 d . . . . .
H14 H 0.6038 0.6550 0.4861 0.063 Uiso 1 1 calc R . . . .
C15 C 0.5866(3) 0.65545(15) 0.4036(2) 0.0509(13) Uani 1 1 d . . . . .
H15 H 0.5878 0.6850 0.3991 0.061 Uiso 1 1 calc R . . . .
C16 C 0.5749(3) 0.62856(14) 0.3589(2) 0.0435(11) Uani 1 1 d . . . . .
H16 H 0.5680 0.6409 0.3241 0.052 Uiso 1 1 calc R . . . .
C17 C 0.4384(2) 0.35447(13) 0.18809(15) 0.0269(9) Uani 1 1 d . . . . .
C18 C 0.3717(2) 0.33381(15) 0.14233(18) 0.0428(11) Uani 1 1 d . . . . .
C19 C 0.2997(3) 0.3642(2) 0.1263(2) 0.0774(19) Uani 1 1 d . . . . .
H19A H 0.2748 0.3679 0.1570 0.116 Uiso 1 1 calc GR . . . .
H19B H 0.2604 0.3525 0.0957 0.116 Uiso 1 1 calc GR . . . .
H19C H 0.3185 0.3913 0.1160 0.116 Uiso 1 1 calc GR . . . .
C20 C 0.4100(3) 0.3279(2) 0.0929(2) 0.080(2) Uani 1 1 d . . . . .
H20A H 0.4268 0.3552 0.0816 0.120 Uiso 1 1 calc GR . . . .
H20B H 0.3707 0.3153 0.0630 0.120 Uiso 1 1 calc GR . . . .
H20C H 0.4568 0.3094 0.1029 0.120 Uiso 1 1 calc GR . . . .
C21 C 0.3467(4) 0.29070(18) 0.1608(2) 0.082(2) Uani 1 1 d . . . . .
H21A H 0.3947 0.2739 0.1751 0.123 Uiso 1 1 calc GR . . . .
H21B H 0.3127 0.2762 0.1300 0.123 Uiso 1 1 calc GR . . . .
H21C H 0.3170 0.2947 0.1891 0.123 Uiso 1 1 calc GR . . . .
C22 C 0.5176(2) 0.51566(12) 0.17629(14) 0.0250(8) Uani 1 1 d . . . . .
C23 C 0.4478(2) 0.54781(13) 0.17454(15) 0.0301(9) Uani 1 1 d . . . . .
C24 C 0.4339(3) 0.54897(17) 0.23345(18) 0.0527(13) Uani 1 1 d . . . . .
H24A H 0.4213 0.5207 0.2441 0.079 Uiso 1 1 calc GR . . . .
H24B H 0.3892 0.5678 0.2346 0.079 Uiso 1 1 calc GR . . . .
H24C H 0.4825 0.5591 0.2584 0.079 Uiso 1 1 calc GR . . . .
C25 C 0.3703(3) 0.53136(17) 0.13523(19) 0.0554(14) Uani 1 1 d . . . . .
H25A H 0.3798 0.5288 0.0988 0.083 Uiso 1 1 calc GR . . . .
H25B H 0.3263 0.5511 0.1346 0.083 Uiso 1 1 calc GR . . . .
H25C H 0.3561 0.5039 0.1475 0.083 Uiso 1 1 calc GR . . . .
C26 C 0.4704(3) 0.59196(14) 0.1577(2) 0.0530(13) Uani 1 1 d . . . . .
H26A H 0.5177 0.6021 0.1840 0.079 Uiso 1 1 calc GR . . . .
H26B H 0.4256 0.6112 0.1567 0.079 Uiso 1 1 calc GR . . . .
H26C H 0.4824 0.5905 0.1219 0.079 Uiso 1 1 calc GR . . . .
C27 C 0.6223(2) 0.43430(14) 0.10421(16) 0.0304(9) Uani 1 1 d . . . . .
C28 C 0.6219(3) 0.41875(18) 0.04570(18) 0.0523(12) Uani 1 1 d . . . . .
C29 C 0.7003(9) 0.4345(6) 0.0314(7) 0.068(4) Uani 0.73(3) 1 d . . P A 1
H29A H 0.7466 0.4232 0.0575 0.102 Uiso 0.73(3) 1 calc R . P A 1
H29B H 0.7019 0.4250 -0.0050 0.102 Uiso 0.73(3) 1 calc R . P A 1
H29C H 0.7018 0.4652 0.0326 0.102 Uiso 0.73(3) 1 calc R . P A 1
C29A C 0.692(2) 0.4271(15) 0.0190(16) 0.055(7) Uani 0.27(3) 1 d . . P A 2
H29D H 0.7149 0.4548 0.0300 0.082 Uiso 0.27(3) 1 calc R . P A 2
H29E H 0.7331 0.4056 0.0302 0.082 Uiso 0.27(3) 1 calc R . P A 2
H29F H 0.6727 0.4264 -0.0204 0.082 Uiso 0.27(3) 1 calc R . P A 2
C30 C 0.6261(10) 0.3688(2) 0.0472(5) 0.074(3) Uani 0.73(3) 1 d . . P A 1
H30A H 0.6775 0.3599 0.0700 0.111 Uiso 0.73(3) 1 calc R . P A 1
H30B H 0.5822 0.3578 0.0621 0.111 Uiso 0.73(3) 1 calc R . P A 1
H30C H 0.6210 0.3580 0.0105 0.111 Uiso 0.73(3) 1 calc R . P A 1
C30A C 0.581(3) 0.3756(8) 0.0311(11) 0.068(7) Uani 0.27(3) 1 d . . P A 2
H30D H 0.5368 0.3725 0.0495 0.102 Uiso 0.27(3) 1 calc R . P A 2
H30E H 0.5596 0.3740 -0.0080 0.102 Uiso 0.27(3) 1 calc R . P A 2
H30F H 0.6200 0.3532 0.0426 0.102 Uiso 0.27(3) 1 calc R . P A 2
C31 C 0.5406(8) 0.4327(7) 0.0097(5) 0.108(5) Uani 0.73(3) 1 d . . P A 1
H31A H 0.4968 0.4205 0.0235 0.162 Uiso 0.73(3) 1 calc R . P A 1
H31B H 0.5368 0.4633 0.0102 0.162 Uiso 0.73(3) 1 calc R . P A 1
H31C H 0.5369 0.4232 -0.0275 0.162 Uiso 0.73(3) 1 calc R . P A 1
C31A C 0.5586(14) 0.4517(8) 0.0101(11) 0.050(5) Uani 0.27(3) 1 d . . P A 2
H31D H 0.5080 0.4508 0.0218 0.075 Uiso 0.27(3) 1 calc R . P A 2
H31E H 0.5808 0.4801 0.0151 0.075 Uiso 0.27(3) 1 calc R . P A 2
H31F H 0.5488 0.4441 -0.0282 0.075 Uiso 0.27(3) 1 calc R . P A 2
C32 C 0.8032(2) 0.55385(12) 0.26978(15) 0.0256(8) Uani 1 1 d . . . . .
C33 C 0.8056(3) 0.58966(14) 0.31134(18) 0.0396(11) Uani 1 1 d . . . . .
C34 C 0.8920(3) 0.60748(19) 0.3310(2) 0.0767(19) Uani 1 1 d . . . . .
H34A H 0.9273 0.5856 0.3505 0.115 Uiso 1 1 calc GR . . . .
H34B H 0.8911 0.6313 0.3551 0.115 Uiso 1 1 calc GR . . . .
H34C H 0.9121 0.6167 0.2998 0.115 Uiso 1 1 calc GR . . . .
C35 C 0.7745(3) 0.57307(18) 0.36003(19) 0.0625(15) Uani 1 1 d . . . . .
H35A H 0.7206 0.5614 0.3472 0.094 Uiso 1 1 calc GR . . . .
H35B H 0.7726 0.5961 0.3852 0.094 Uiso 1 1 calc GR . . . .
H35C H 0.8106 0.5512 0.3786 0.094 Uiso 1 1 calc GR . . . .
C36 C 0.7471(3) 0.62455(16) 0.2820(2) 0.0645(15) Uani 1 1 d . . . . .
H36A H 0.7659 0.6350 0.2508 0.097 Uiso 1 1 calc GR . . . .
H36B H 0.7458 0.6477 0.3071 0.097 Uiso 1 1 calc GR . . . .
H36C H 0.6932 0.6128 0.2698 0.097 Uiso 1 1 calc GR . . . .
C37 C 0.7822(2) 0.55848(13) 0.12234(16) 0.0314(9) Uani 1 1 d . . . . .
C38 C 0.7694(3) 0.59077(16) 0.0751(2) 0.0516(12) Uani 1 1 d . . . . .
C39 C 0.7222(7) 0.5659(4) 0.0240(3) 0.110(4) Uani 0.717(9) 1 d . . P B 1
H39A H 0.7549 0.5424 0.0166 0.165 Uiso 0.717(9) 1 calc R . P B 1
H39B H 0.6719 0.5553 0.0309 0.165 Uiso 0.717(9) 1 calc R . P B 1
H39C H 0.7106 0.5847 -0.0074 0.165 Uiso 0.717(9) 1 calc R . P B 1
C39A C 0.8200(15) 0.5782(8) 0.0350(8) 0.078(6) Uani 0.283(9) 1 d . . P B 2
H39D H 0.8760 0.5746 0.0544 0.117 Uiso 0.283(9) 1 calc R . P B 2
H39E H 0.7998 0.5518 0.0174 0.117 Uiso 0.283(9) 1 calc R . P B 2
H39F H 0.8167 0.6001 0.0077 0.117 Uiso 0.283(9) 1 calc R . P B 2
C40 C 0.7178(7) 0.6266(3) 0.0851(5) 0.104(4) Uani 0.717(9) 1 d . . P B 1
H40A H 0.6684 0.6156 0.0932 0.156 Uiso 0.717(9) 1 calc R . P B 1
H40B H 0.7468 0.6431 0.1159 0.156 Uiso 0.717(9) 1 calc R . P B 1
H40C H 0.7044 0.6444 0.0529 0.156 Uiso 0.717(9) 1 calc R . P B 1
C40A C 0.6821(9) 0.5974(9) 0.0509(9) 0.073(6) Uani 0.283(9) 1 d . . P B 2
H40D H 0.6549 0.6053 0.0794 0.109 Uiso 0.283(9) 1 calc R . P B 2
H40E H 0.6756 0.6198 0.0239 0.109 Uiso 0.283(9) 1 calc R . P B 2
H40F H 0.6587 0.5714 0.0337 0.109 Uiso 0.283(9) 1 calc R . P B 2
C41 C 0.8484(5) 0.6049(3) 0.0621(4) 0.084(3) Uani 0.717(9) 1 d . . P B 1
H41A H 0.8792 0.5802 0.0560 0.126 Uiso 0.717(9) 1 calc R . P B 1
H41B H 0.8370 0.6224 0.0296 0.126 Uiso 0.717(9) 1 calc R . P B 1
H41C H 0.8794 0.6211 0.0925 0.126 Uiso 0.717(9) 1 calc R . P B 1
C41A C 0.8103(17) 0.6313(6) 0.1054(9) 0.091(6) Uani 0.283(9) 1 d . . P B 2
H41D H 0.8672 0.6257 0.1206 0.136 Uiso 0.283(9) 1 calc R . P B 2
H41E H 0.8050 0.6546 0.0798 0.136 Uiso 0.283(9) 1 calc R . P B 2
H41F H 0.7840 0.6386 0.1346 0.136 Uiso 0.283(9) 1 calc R . P B 2
C42 C 1.0698(2) 0.53688(12) 0.24071(15) 0.0262(8) Uani 1 1 d . . . . .
C43 C 1.1238(2) 0.57660(13) 0.24777(17) 0.0349(10) Uani 1 1 d . . . . .
C44 C 1.1397(3) 0.58978(16) 0.3084(2) 0.0579(14) Uani 1 1 d . . . . .
H44A H 1.0886 0.5960 0.3179 0.087 Uiso 1 1 calc GR . . . .
H44B H 1.1738 0.6148 0.3142 0.087 Uiso 1 1 calc GR . . . .
H44C H 1.1667 0.5669 0.3311 0.087 Uiso 1 1 calc GR . . . .
C45 C 1.0799(3) 0.61287(15) 0.2115(2) 0.0624(16) Uani 1 1 d . . . . .
H45A H 1.0680 0.6041 0.1736 0.094 Uiso 1 1 calc GR . . . .
H45B H 1.1144 0.6377 0.2161 0.094 Uiso 1 1 calc GR . . . .
H45C H 1.0299 0.6196 0.2221 0.094 Uiso 1 1 calc GR . . . .
C46 C 1.2040(3) 0.56518(15) 0.2317(2) 0.0502(13) Uani 1 1 d . . . . .
H46A H 1.2296 0.5417 0.2539 0.075 Uiso 1 1 calc GR . . . .
H46B H 1.2399 0.5895 0.2377 0.075 Uiso 1 1 calc GR . . . .
H46C H 1.1928 0.5572 0.1935 0.075 Uiso 1 1 calc GR . . . .
C47 C 1.0007(2) 0.44621(12) 0.15372(15) 0.0272(9) Uani 1 1 d . . . . .
C48 C 1.0292(3) 0.43571(15) 0.10144(17) 0.0418(11) Uani 1 1 d . . . . .
C49 C 0.9656(3) 0.44853(18) 0.05032(18) 0.0606(15) Uani 1 1 d . . . . .
H49A H 0.9159 0.4330 0.0491 0.091 Uiso 1 1 calc GR . . . .
H49B H 0.9856 0.4421 0.0181 0.091 Uiso 1 1 calc GR . . . .
H49C H 0.9551 0.4787 0.0515 0.091 Uiso 1 1 calc GR . . . .
C50 C 1.1084(4) 0.4614(2) 0.1053(2) 0.094(2) Uani 1 1 d . . . . .
H50A H 1.0970 0.4914 0.1072 0.140 Uiso 1 1 calc GR . . . .
H50B H 1.1297 0.4559 0.0734 0.140 Uiso 1 1 calc GR . . . .
H50C H 1.1480 0.4531 0.1379 0.140 Uiso 1 1 calc GR . . . .
C51 C 1.0467(4) 0.38767(18) 0.1000(2) 0.0733(18) Uani 1 1 d . . . . .
H51A H 1.0864 0.3797 0.1327 0.110 Uiso 1 1 calc GR . . . .
H51B H 1.0677 0.3812 0.0681 0.110 Uiso 1 1 calc GR . . . .
H51C H 0.9971 0.3719 0.0982 0.110 Uiso 1 1 calc GR . . . .
C52 C 1.0871(2) 0.44423(13) 0.39857(15) 0.0270(9) Uani 1 1 d . . . . .
C53 C 1.1167(3) 0.46993(15) 0.45127(17) 0.0422(11) Uani 1 1 d . . . . .
C54 C 1.0965(5) 0.51572(19) 0.4414(2) 0.105(3) Uani 1 1 d . . . . .
H54A H 1.1252 0.5269 0.4153 0.158 Uiso 1 1 calc GR . . . .
H54B H 1.1126 0.5312 0.4755 0.158 Uiso 1 1 calc GR . . . .
H54C H 1.0387 0.5188 0.4272 0.158 Uiso 1 1 calc GR . . . .
C55 C 1.2077(3) 0.4612(3) 0.4700(3) 0.115(3) Uani 1 1 d . . . . .
H55A H 1.2171 0.4309 0.4708 0.172 Uiso 1 1 calc GR . . . .
H55B H 1.2277 0.4728 0.5063 0.172 Uiso 1 1 calc GR . . . .
H55C H 1.2358 0.4744 0.4448 0.172 Uiso 1 1 calc GR . . . .
C56 C 1.0761(4) 0.4533(2) 0.4956(2) 0.0726(17) Uani 1 1 d . . . . .
H56A H 1.0178 0.4549 0.4827 0.109 Uiso 1 1 calc GR . . . .
H56B H 1.0928 0.4704 0.5282 0.109 Uiso 1 1 calc GR . . . .
H56C H 1.0920 0.4241 0.5038 0.109 Uiso 1 1 calc GR . . . .
C57 C 1.2090(2) 0.39706(12) 0.31459(15) 0.0256(8) Uani 1 1 d . . . . .
C58 C 1.2988(2) 0.39218(14) 0.31544(17) 0.0355(10) Uani 1 1 d . . . . .
C59 C 1.3468(3) 0.3990(2) 0.3748(2) 0.082(2) Uani 1 1 d . . . . .
H59A H 1.3426 0.4285 0.3849 0.123 Uiso 1 1 calc GR . . . .
H59B H 1.4032 0.3919 0.3777 0.123 Uiso 1 1 calc GR . . . .
H59C H 1.3247 0.3811 0.3991 0.123 Uiso 1 1 calc GR . . . .
C60 C 1.3246(3) 0.42379(17) 0.2762(2) 0.0564(14) Uani 1 1 d . . . . .
H60A H 1.2899 0.4206 0.2400 0.085 Uiso 1 1 calc GR . . . .
H60B H 1.3803 0.4183 0.2747 0.085 Uiso 1 1 calc GR . . . .
H60C H 1.3200 0.4524 0.2891 0.085 Uiso 1 1 calc GR . . . .
C61 C 1.3122(3) 0.34609(17) 0.2988(3) 0.0732(17) Uani 1 1 d . . . . .
H61A H 1.2954 0.3267 0.3240 0.110 Uiso 1 1 calc GR . . . .
H61B H 1.3692 0.3418 0.2999 0.110 Uiso 1 1 calc GR . . . .
H61C H 1.2806 0.3409 0.2622 0.110 Uiso 1 1 calc GR . . . .
C62 C 1.1121(2) 0.29148(13) 0.44166(16) 0.0321(9) Uani 1 1 d . . . . .
C63 C 1.1769(3) 0.27441(15) 0.4906(2) 0.0498(13) Uani 1 1 d . . . . .
C64 C 1.1901(3) 0.3088(2) 0.5350(2) 0.080(2) Uani 1 1 d . . . . .
H64A H 1.2047 0.3352 0.5200 0.121 Uiso 1 1 calc GR . . . .
H64B H 1.2334 0.3002 0.5654 0.121 Uiso 1 1 calc GR . . . .
H64C H 1.1407 0.3127 0.5475 0.121 Uiso 1 1 calc GR . . . .
C65 C 1.2548(3) 0.2674(2) 0.4719(3) 0.088(2) Uani 1 1 d . . . . .
H65A H 1.2455 0.2469 0.4425 0.132 Uiso 1 1 calc GR . . . .
H65B H 1.2962 0.2568 0.5022 0.132 Uiso 1 1 calc GR . . . .
H65C H 1.2725 0.2939 0.4592 0.132 Uiso 1 1 calc GR . . . .
C66 C 1.1463(4) 0.2332(2) 0.5117(3) 0.104(3) Uani 1 1 d . . . . .
H66A H 1.0975 0.2391 0.5244 0.156 Uiso 1 1 calc GR . . . .
H66B H 1.1876 0.2221 0.5416 0.156 Uiso 1 1 calc GR . . . .
H66C H 1.1344 0.2126 0.4824 0.156 Uiso 1 1 calc GR . . . .
C67 C 1.0268(2) 0.27480(13) 0.29424(16) 0.0306(9) Uani 1 1 d . . . . .
C68 C 1.0497(3) 0.24387(17) 0.2527(2) 0.0624(15) Uani 1 1 d . . . . .
C69 C 1.0820(13) 0.2695(6) 0.2098(6) 0.130(6) Uani 0.76(3) 1 d . . P C 1
H69A H 1.0393 0.2875 0.1895 0.194 Uiso 0.76(3) 1 calc R . P C 1
H69B H 1.1273 0.2868 0.2281 0.194 Uiso 0.76(3) 1 calc R . P C 1
H69C H 1.0997 0.2502 0.1849 0.194 Uiso 0.76(3) 1 calc R . P C 1
C69A C 1.1148(18) 0.2608(11) 0.2251(14) 0.078(7) Uani 0.24(3) 1 d . . P C 2
H69D H 1.1590 0.2726 0.2525 0.117 Uiso 0.24(3) 1 calc R . P C 2
H69E H 1.1349 0.2379 0.2062 0.117 Uiso 0.24(3) 1 calc R . P C 2
H69F H 1.0918 0.2826 0.1991 0.117 Uiso 0.24(3) 1 calc R . P C 2
C70 C 1.1141(12) 0.2149(6) 0.2860(7) 0.161(8) Uani 0.76(3) 1 d . . P C 1
H70A H 1.1608 0.2315 0.3035 0.241 Uiso 0.76(3) 1 calc R . P C 1
H70B H 1.0924 0.2005 0.3136 0.241 Uiso 0.76(3) 1 calc R . P C 1
H70C H 1.1301 0.1941 0.2621 0.241 Uiso 0.76(3) 1 calc R . P C 1
C70A C 1.0888(19) 0.2060(9) 0.2910(15) 0.061(6) Uani 0.24(3) 1 d . . P C 2
H70D H 1.0491 0.1945 0.3093 0.091 Uiso 0.24(3) 1 calc R . P C 2
H70E H 1.1062 0.1841 0.2692 0.091 Uiso 0.24(3) 1 calc R . P C 2
H70F H 1.1350 0.2163 0.3180 0.091 Uiso 0.24(3) 1 calc R . P C 2
C71 C 0.9738(7) 0.2187(5) 0.2239(6) 0.072(3) Uani 0.76(3) 1 d . . P C 1
H71A H 0.9340 0.2380 0.2031 0.109 Uiso 0.76(3) 1 calc R . P C 1
H71B H 0.9887 0.1980 0.1995 0.109 Uiso 0.76(3) 1 calc R . P C 1
H71C H 0.9510 0.2044 0.2510 0.109 Uiso 0.76(3) 1 calc R . P C 1
C71A C 0.979(2) 0.2251(14) 0.2098(12) 0.055(7) Uani 0.24(3) 1 d . . P C 2
H71D H 0.9382 0.2144 0.2277 0.083 Uiso 0.24(3) 1 calc R . P C 2
H71E H 0.9557 0.2468 0.1838 0.083 Uiso 0.24(3) 1 calc R . P C 2
H71F H 0.9988 0.2020 0.1909 0.083 Uiso 0.24(3) 1 calc R . P C 2
C72 C 0.8479(2) 0.31655(13) 0.46536(15) 0.0318(9) Uani 1 1 d . . . . .
C73 C 0.8574(3) 0.33320(17) 0.52402(18) 0.0517(12) Uani 1 1 d . . . . .
C74 C 0.7886(9) 0.3610(6) 0.5304(8) 0.069(5) Uani 0.465(15) 1 d . . P D 1
H74A H 0.7833 0.3845 0.5049 0.104 Uiso 0.465(15) 1 calc R . P D 1
H74B H 0.7389 0.3447 0.5230 0.104 Uiso 0.465(15) 1 calc R . P D 1
H74C H 0.7991 0.3719 0.5673 0.104 Uiso 0.465(15) 1 calc R . P D 1
C74A C 0.8062(11) 0.3030(5) 0.5529(5) 0.087(5) Uani 0.535(15) 1 d . . P D 2
H74D H 0.7504 0.3028 0.5324 0.131 Uiso 0.535(15) 1 calc R . P D 2
H74E H 0.8280 0.2745 0.5543 0.131 Uiso 0.535(15) 1 calc R . P D 2
H74F H 0.8087 0.3130 0.5896 0.131 Uiso 0.535(15) 1 calc R . P D 2
C75 C 0.9375(7) 0.3607(5) 0.5379(7) 0.065(4) Uani 0.465(15) 1 d . . P D 1
H75A H 0.9831 0.3434 0.5341 0.097 Uiso 0.465(15) 1 calc R . P D 1
H75B H 0.9321 0.3845 0.5130 0.097 Uiso 0.465(15) 1 calc R . P D 1
H75C H 0.9463 0.3710 0.5751 0.097 Uiso 0.465(15) 1 calc R . P D 1
C75A C 0.8140(11) 0.3764(4) 0.5213(7) 0.078(4) Uani 0.535(15) 1 d . . P D 2
H75D H 0.7591 0.3737 0.4996 0.117 Uiso 0.535(15) 1 calc R . P D 2
H75E H 0.8126 0.3855 0.5579 0.117 Uiso 0.535(15) 1 calc R . P D 2
H75F H 0.8429 0.3972 0.5047 0.117 Uiso 0.535(15) 1 calc R . P D 2
C76 C 0.8747(15) 0.2946(4) 0.5610(5) 0.088(5) Uani 0.465(15) 1 d . . P D 1
H76A H 0.9201 0.2791 0.5533 0.133 Uiso 0.465(15) 1 calc R . P D 1
H76B H 0.8876 0.3037 0.5988 0.133 Uiso 0.465(15) 1 calc R . P D 1
H76C H 0.8273 0.2765 0.5545 0.133 Uiso 0.465(15) 1 calc R . P D 1
C76A C 0.9442(7) 0.3329(8) 0.5568(5) 0.101(5) Uani 0.535(15) 1 d . . P D 2
H76D H 0.9463 0.3437 0.5932 0.152 Uiso 0.535(15) 1 calc R . P D 2
H76E H 0.9649 0.3041 0.5593 0.152 Uiso 0.535(15) 1 calc R . P D 2
H76F H 0.9770 0.3506 0.5390 0.152 Uiso 0.535(15) 1 calc R . P D 2
C77 C 0.8477(2) 0.21117(12) 0.41198(15) 0.0277(9) Uani 1 1 d . . . . .
C78 C 0.8547(3) 0.16731(13) 0.43897(17) 0.0342(10) Uani 1 1 d . . . . .
C79 C 0.8394(3) 0.17345(16) 0.49695(19) 0.0581(14) Uani 1 1 d . . . . .
H79A H 0.8801 0.1923 0.5178 0.087 Uiso 1 1 calc GR . . . .
H79B H 0.8424 0.1463 0.5152 0.087 Uiso 1 1 calc GR . . . .
H79C H 0.7861 0.1856 0.4941 0.087 Uiso 1 1 calc GR . . . .
C80 C 0.9397(3) 0.14799(15) 0.4431(2) 0.0498(12) Uani 1 1 d . . . . .
H80A H 0.9501 0.1458 0.4069 0.075 Uiso 1 1 calc GR . . . .
H80B H 0.9419 0.1200 0.4593 0.075 Uiso 1 1 calc GR . . . .
H80C H 0.9802 0.1660 0.4656 0.075 Uiso 1 1 calc GR . . . .
C81 C 0.7881(3) 0.13870(15) 0.4057(2) 0.0602(14) Uani 1 1 d . . . . .
H81A H 0.7355 0.1509 0.4052 0.090 Uiso 1 1 calc GR . . . .
H81B H 0.7917 0.1108 0.4223 0.090 Uiso 1 1 calc GR . . . .
H81C H 0.7951 0.1363 0.3687 0.090 Uiso 1 1 calc GR . . . .
C82 C 0.5620(2) 0.27437(14) 0.37651(19) 0.0388(10) Uani 1 1 d . . . . .
C83 C 0.5066(3) 0.2528(2) 0.4096(3) 0.0738(17) Uani 1 1 d . . . . .
C84 C 0.4819(10) 0.2905(4) 0.4432(6) 0.105(5) Uani 0.579(14) 1 d . . P E 1
H84A H 0.4565 0.3126 0.4184 0.158 Uiso 0.579(14) 1 calc R . P E 1
H84B H 0.4442 0.2804 0.4641 0.158 Uiso 0.579(14) 1 calc R . P E 1
H84C H 0.5298 0.3017 0.4679 0.158 Uiso 0.579(14) 1 calc R . P E 1
C84A C 0.5405(12) 0.2683(8) 0.4729(6) 0.128(7) Uani 0.421(14) 1 d . . P E 2
H84D H 0.5960 0.2589 0.4858 0.192 Uiso 0.421(14) 1 calc R . P E 2
H84E H 0.5383 0.2989 0.4746 0.192 Uiso 0.421(14) 1 calc R . P E 2
H84F H 0.5072 0.2562 0.4956 0.192 Uiso 0.421(14) 1 calc R . P E 2
C85 C 0.5455(8) 0.2187(5) 0.4469(6) 0.093(5) Uani 0.579(14) 1 d . . P E 1
H85A H 0.5068 0.2070 0.4658 0.139 Uiso 0.579(14) 1 calc R . P E 1
H85B H 0.5640 0.1965 0.4259 0.139 Uiso 0.579(14) 1 calc R . P E 1
H85C H 0.5913 0.2302 0.4733 0.139 Uiso 0.579(14) 1 calc R . P E 1
C85A C 0.5257(13) 0.2053(4) 0.4099(11) 0.104(6) Uani 0.421(14) 1 d . . P E 2
H85D H 0.5833 0.2014 0.4134 0.157 Uiso 0.421(14) 1 calc R . P E 2
H85E H 0.5095 0.1919 0.4404 0.157 Uiso 0.421(14) 1 calc R . P E 2
H85F H 0.4963 0.1926 0.3761 0.157 Uiso 0.421(14) 1 calc R . P E 2
C86 C 0.4245(6) 0.2402(5) 0.3694(5) 0.113(5) Uani 0.687(16) 1 d . . P E 1
H86A H 0.4035 0.2643 0.3467 0.169 Uiso 0.687(16) 1 calc R . P E 1
H86B H 0.4338 0.2169 0.3465 0.169 Uiso 0.687(16) 1 calc R . P E 1
H86C H 0.3857 0.2316 0.3902 0.169 Uiso 0.687(16) 1 calc R . P E 1
C86A C 0.4238(13) 0.2723(10) 0.4048(15) 0.102(8) Uani 0.313(16) 1 d . . P E 2
H86D H 0.4285 0.3029 0.4057 0.154 Uiso 0.313(16) 1 calc R . P E 2
H86E H 0.3882 0.2636 0.3707 0.154 Uiso 0.313(16) 1 calc R . P E 2
H86F H 0.4015 0.2629 0.4350 0.154 Uiso 0.313(16) 1 calc R . P E 2
C87 C 0.6501(2) 0.25483(12) 0.25420(17) 0.0316(9) Uani 1 1 d . . . . .
C88 C 0.6493(3) 0.21925(16) 0.2117(2) 0.0581(14) Uani 1 1 d . . . . .
C89 C 0.7352(8) 0.2084(7) 0.2089(12) 0.084(6) Uani 0.63(3) 1 d . . P F 1
H89A H 0.7668 0.2019 0.2452 0.126 Uiso 0.63(3) 1 calc R . P F 1
H89B H 0.7347 0.1840 0.1854 0.126 Uiso 0.63(3) 1 calc R . P F 1
H89C H 0.7592 0.2323 0.1943 0.126 Uiso 0.63(3) 1 calc R . P F 1
C89A C 0.7297(12) 0.1966(10) 0.2184(19) 0.063(6) Uani 0.37(3) 1 d . . P F 2
H89D H 0.7721 0.2171 0.2185 0.095 Uiso 0.37(3) 1 calc R . P F 2
H89E H 0.7414 0.1811 0.2527 0.095 Uiso 0.37(3) 1 calc R . P F 2
H89F H 0.7269 0.1769 0.1885 0.095 Uiso 0.37(3) 1 calc R . P F 2
C90 C 0.6112(12) 0.1801(4) 0.2377(7) 0.092(4) Uani 0.63(3) 1 d . . P F 1
H90A H 0.6463 0.1727 0.2726 0.138 Uiso 0.63(3) 1 calc R . P F 1
H90B H 0.5582 0.1878 0.2430 0.138 Uiso 0.63(3) 1 calc R . P F 1
H90C H 0.6061 0.1559 0.2133 0.138 Uiso 0.63(3) 1 calc R . P F 1
C90A C 0.5800(12) 0.1897(7) 0.2112(13) 0.074(6) Uani 0.37(3) 1 d . . P F 2
H90D H 0.5303 0.2059 0.2069 0.111 Uiso 0.37(3) 1 calc R . P F 2
H90E H 0.5752 0.1700 0.1812 0.111 Uiso 0.37(3) 1 calc R . P F 2
H90F H 0.5897 0.1742 0.2454 0.111 Uiso 0.37(3) 1 calc R . P F 2
C91 C 0.5938(10) 0.2300(5) 0.1577(5) 0.078(4) Uani 0.63(3) 1 d . . P F 1
H91A H 0.5404 0.2365 0.1631 0.116 Uiso 0.63(3) 1 calc R . P F 1
H91B H 0.6150 0.2544 0.1421 0.116 Uiso 0.63(3) 1 calc R . P F 1
H91C H 0.5905 0.2061 0.1332 0.116 Uiso 0.63(3) 1 calc R . P F 1
C91A C 0.635(2) 0.2408(7) 0.1538(6) 0.079(5) Uani 0.37(3) 1 d . . P F 2
H91D H 0.6787 0.2601 0.1530 0.118 Uiso 0.37(3) 1 calc R . P F 2
H91E H 0.6322 0.2192 0.1261 0.118 Uiso 0.37(3) 1 calc R . P F 2
H91F H 0.5840 0.2563 0.1468 0.118 Uiso 0.37(3) 1 calc R . P F 2
N4 N 0.7872(2) 0.38335(18) 0.27504(17) 0.0790(17) Uani 1 1 d . . . . .
H4A H 0.7402 0.3950 0.2574 0.095 Uiso 1 1 calc R . . . .
H4B H 0.7744 0.3598 0.2913 0.095 Uiso 1 1 calc R . . . .
C92 C 0.8103(4) 0.4539(2) 0.4013(2) 0.087(2) Uani 1 1 d D . . . .
H92A H 0.8111 0.4825 0.3874 0.131 Uiso 1 1 calc GR . . . .
H92B H 0.8651 0.4450 0.4178 0.131 Uiso 1 1 calc GR . . . .
H92C H 0.7780 0.4532 0.4285 0.131 Uiso 1 1 calc GR . . . .
C93 C 0.7756(3) 0.4257(2) 0.3571(2) 0.083(2) Uani 1 1 d D . . . .
H93A H 0.7262 0.4391 0.3361 0.099 Uiso 1 1 calc R . . . .
H93B H 0.7587 0.4000 0.3734 0.099 Uiso 1 1 calc R . . . .
C94 C 0.8223(2) 0.41213(14) 0.31815(17) 0.0364(10) Uani 1 1 d D . . . .
H94A H 0.8381 0.4377 0.3011 0.044 Uiso 1 1 calc R . . . .
H94B H 0.8722 0.3991 0.3391 0.044 Uiso 1 1 calc R . . . .
C95 C 0.8276(2) 0.36941(14) 0.23340(17) 0.0384(10) Uani 1 1 d . . . . .
H95A H 0.8838 0.3629 0.2514 0.046 Uiso 0.62(2) 1 calc R . P G 1
H95B H 0.8290 0.3935 0.2090 0.046 Uiso 0.62(2) 1 calc R . P G 1
H95C H 0.8668 0.3915 0.2303 0.046 Uiso 0.38(2) 1 calc R . P G 2
H95D H 0.8590 0.3443 0.2479 0.046 Uiso 0.38(2) 1 calc R . P G 2
C96 C 0.7946(7) 0.3323(5) 0.1985(4) 0.052(3) Uani 0.62(2) 1 d . . P G 1
H96A H 0.7361 0.3358 0.1850 0.062 Uiso 0.62(2) 1 calc R . P G 1
H96B H 0.8036 0.3065 0.2208 0.062 Uiso 0.62(2) 1 calc R . P G 1
C97 C 0.8341(4) 0.3272(2) 0.1501(2) 0.084(2) Uani 1 1 d . . . . .
H97A H 0.8111 0.3029 0.1286 0.127 Uiso 0.62(2) 1 calc R . P G 1
H97B H 0.8244 0.3525 0.1276 0.127 Uiso 0.62(2) 1 calc R . P G 1
H97C H 0.8919 0.3232 0.1634 0.127 Uiso 0.62(2) 1 calc R . P G 1
H97D H 0.8028 0.3215 0.1135 0.127 Uiso 0.38(2) 1 calc R . P G 2
H97E H 0.8857 0.3395 0.1482 0.127 Uiso 0.38(2) 1 calc R . P G 2
H97F H 0.8431 0.3010 0.1706 0.127 Uiso 0.38(2) 1 calc R . P G 2
Ni1A Ni 0.5711(4) 0.3332(3) 0.2859(3) 0.0198(6) Uani 0.667(9) 1 d . . P . .
Ni1B Ni 0.55989(3) 0.42463(2) 0.20473(2) 0.02115(19) Uani 0.293(9) 1 d . . P . .
C96A C 0.7861(9) 0.3593(9) 0.1795(9) 0.064(7) Uani 0.38(2) 1 d . . P G 2
H96C H 0.7761 0.3854 0.1580 0.077 Uiso 0.38(2) 1 calc R . P G 2
H96D H 0.7335 0.3469 0.1804 0.077 Uiso 0.38(2) 1 calc R . P G 2

loop_
_atom_site_aniso_label
_atom_site_aniso_U_11
_atom_site_aniso_U_22
_atom_site_aniso_U_33
_atom_site_aniso_U_23
_atom_site_aniso_U_13
_atom_site_aniso_U_12
Cr1A 0.0169(3) 0.0232(3) 0.0233(3) -0.0006(2) 0.0046(2) -0.0010(2)
Cr1 0.0135(13) 0.0198(11) 0.0250(11) 0.0003(7) 0.0022(7) -0.0025(8)
Cr2 0.0142(3) 0.0281(3) 0.0277(3) 0.0068(3) 0.0048(2) 0.0010(2)
Cr3 0.0160(3) 0.0243(3) 0.0282(3) 0.0033(3) 0.0070(2) 0.0004(2)
Cr4 0.0143(3) 0.0249(3) 0.0294(3) 0.0060(3) 0.0035(2) -0.0011(2)
Cr5 0.0152(3) 0.0241(3) 0.0421(4) 0.0091(3) 0.0019(3) -0.0011(2)
Cr6 0.0157(3) 0.0272(3) 0.0329(4) 0.0107(3) 0.0034(2) 0.0001(2)
Cr7 0.0172(3) 0.0327(4) 0.0340(4) 0.0110(3) 0.0038(3) 0.0022(3)
F1 0.0178(10) 0.0242(11) 0.0249(11) 0.0019(9) 0.0050(8) 0.0014(8)
F2 0.0149(9) 0.0279(11) 0.0220(11) 0.0018(9) 0.0045(8) -0.0030(8)
F3 0.0162(10) 0.0263(11) 0.0268(11) 0.0016(9) 0.0044(8) 0.0015(8)
F4 0.0174(10) 0.0270(12) 0.0245(11) 0.0036(9) 0.0062(8) 0.0006(8)
F5 0.0168(10) 0.0212(11) 0.0280(11) 0.0002(9) 0.0034(8) -0.0011(8)
F6 0.0193(10) 0.0217(11) 0.0309(12) 0.0030(9) 0.0053(8) 0.0012(8)
F7 0.0179(10) 0.0256(11) 0.0249(11) 0.0043(9) 0.0024(8) 0.0001(8)
F8 0.0187(10) 0.0251(11) 0.0279(11) -0.0011(9) 0.0004(8) -0.0010(9)
O1 0.0216(13) 0.0235(15) 0.0271(14) 0.0020(11) 0.0058(10) 0.0007(11)
O2 0.0254(13) 0.0240(14) 0.0215(13) 0.0031(11) 0.0083(10) 0.0012(11)
O3 0.0219(13) 0.0326(16) 0.0321(15) 0.0011(12) -0.0001(11) -0.0064(12)
O4 0.0223(14) 0.0322(16) 0.0373(16) 0.0038(13) -0.0007(11) -0.0017(12)
O5 0.0231(13) 0.0321(16) 0.0294(15) 0.0033(12) 0.0031(11) -0.0004(12)
O6 0.0200(13) 0.0272(15) 0.0489(17) 0.0031(13) 0.0125(12) 0.0028(11)
O7 0.0390(16) 0.0294(15) 0.0254(15) -0.0019(12) 0.0087(12) -0.0015(13)
O8 0.0217(13) 0.0424(17) 0.0244(14) 0.0040(12) 0.0051(11) -0.0005(12)
O9 0.0256(14) 0.0333(16) 0.0404(16) -0.0085(13) 0.0138(12) -0.0103(12)
O10 0.0199(13) 0.0270(15) 0.0413(16) -0.0041(12) 0.0038(11) 0.0019(11)
O11 0.0228(14) 0.0339(16) 0.0483(17) 0.0150(13) 0.0116(12) 0.0031(12)
O12 0.0204(13) 0.0428(18) 0.0411(17) 0.0184(13) 0.0062(12) 0.0016(12)
O13 0.0181(13) 0.0370(17) 0.0463(17) 0.0149(13) 0.0049(12) -0.0022(12)
O14 0.0202(14) 0.0364(18) 0.072(2) 0.0241(16) -0.0033(14) -0.0048(13)
O15 0.0215(14) 0.0554(19) 0.0261(15) 0.0000(13) 0.0057(11) 0.0066(13)
O16 0.0377(16) 0.053(2) 0.0306(16) 0.0106(14) 0.0162(13) 0.0205(14)
O17 0.0509(18) 0.0263(16) 0.0282(16) -0.0017(13) -0.0083(13) 0.0033(13)
O18 0.081(2) 0.0367(19) 0.0269(16) 0.0044(13) -0.0036(15) -0.0289(17)
O19 0.0158(13) 0.0429(18) 0.0596(19) 0.0227(15) 0.0082(13) 0.0031(12)
O20 0.0178(14) 0.051(2) 0.102(3) 0.041(2) 0.0113(16) 0.0038(14)
O21 0.0260(16) 0.056(2) 0.080(2) 0.0425(19) -0.0126(15) -0.0100(15)
O22 0.0222(15) 0.0473(19) 0.058(2) 0.0258(15) -0.0005(13) -0.0029(13)
O23 0.0519(19) 0.0239(16) 0.071(2) 0.0010(15) 0.0409(16) 0.0016(14)
O24 0.0272(15) 0.0302(16) 0.0593(19) -0.0080(14) 0.0169(14) -0.0031(12)
O25 0.0274(15) 0.061(2) 0.0251(15) 0.0012(14) 0.0027(12) -0.0113(14)
O26 0.0271(15) 0.077(2) 0.0281(16) -0.0008(15) 0.0024(12) 0.0185(15)
O27 0.0261(15) 0.0344(17) 0.064(2) 0.0238(15) 0.0086(14) 0.0005(13)
O28 0.0222(15) 0.0468(19) 0.067(2) 0.0318(16) 0.0086(14) 0.0041(13)
O29 0.0247(16) 0.073(2) 0.066(2) 0.0373(18) 0.0156(14) 0.0068(15)
O30 0.0236(14) 0.0286(16) 0.0519(18) 0.0102(14) 0.0036(13) -0.0021(12)
O31 0.0258(15) 0.0248(15) 0.059(2) -0.0065(14) -0.0083(14) 0.0007(12)
O32 0.0392(16) 0.0256(15) 0.0319(16) -0.0098(12) -0.0012(12) 0.0053(13)
N1 0.0220(16) 0.0310(19) 0.0252(17) -0.0004(14) 0.0051(13) 0.0019(14)
N2 0.049(2) 0.040(2) 0.032(2) 0.0109(17) 0.0097(16) 0.0039(18)
N3 0.039(2) 0.027(2) 0.044(2) 0.0055(16) 0.0100(16) 0.0044(16)
C1 0.0111(16) 0.026(2) 0.029(2) 0.0005(16) 0.0049(14) 0.0007(14)
C2 0.0140(16) 0.027(2) 0.023(2) -0.0016(16) 0.0060(14) 0.0004(15)
C3 0.0190(18) 0.032(2) 0.024(2) 0.0015(16) 0.0031(15) 0.0038(16)
C4 0.0200(18) 0.027(2) 0.029(2) 0.0020(17) 0.0043(15) 0.0018(16)
C5 0.0183(18) 0.030(2) 0.031(2) -0.0010(17) 0.0032(15) 0.0027(16)
C6 0.0178(17) 0.035(2) 0.0197(19) 0.0003(16) 0.0038(14) -0.0018(16)
C7 0.0228(19) 0.037(2) 0.027(2) 0.0009(18) 0.0031(16) -0.0010(17)
C8 0.032(2) 0.045(3) 0.032(2) 0.000(2) 0.0058(18) -0.002(2)
C9 0.041(3) 0.065(3) 0.024(2) 0.003(2) 0.0032(19) -0.003(2)
C10 0.045(3) 0.071(4) 0.027(2) 0.010(2) 0.004(2) -0.001(3)
C11 0.055(3) 0.054(3) 0.045(3) 0.020(3) 0.012(2) 0.002(3)
C12 0.027(2) 0.030(2) 0.033(2) 0.0009(18) 0.0035(17) 0.0008(17)
C13 0.038(2) 0.035(3) 0.045(3) -0.004(2) -0.001(2) 0.002(2)
C14 0.056(3) 0.033(3) 0.064(4) -0.018(2) 0.005(3) 0.000(2)
C15 0.039(3) 0.029(3) 0.079(4) 0.001(3) 0.003(2) 0.004(2)
C16 0.038(2) 0.033(3) 0.059(3) 0.011(2) 0.012(2) 0.005(2)
C17 0.0161(18) 0.035(2) 0.028(2) -0.0053(18) 0.0003(15) -0.0009(16)
C18 0.027(2) 0.053(3) 0.041(3) -0.010(2) -0.0072(19) -0.013(2)
C19 0.040(3) 0.101(5) 0.073(4) -0.016(3) -0.025(3) 0.004(3)
C20 0.063(4) 0.117(5) 0.056(4) -0.039(4) 0.005(3) -0.021(4)
C21 0.074(4) 0.069(4) 0.087(4) -0.022(3) -0.015(3) -0.038(3)
C22 0.0244(19) 0.031(2) 0.0189(19) 0.0015(16) 0.0044(15) 0.0054(17)
C23 0.026(2) 0.038(2) 0.026(2) 0.0047(18) 0.0046(16) 0.0102(18)
C24 0.047(3) 0.073(4) 0.043(3) 0.007(2) 0.020(2) 0.031(3)
C25 0.029(2) 0.074(4) 0.055(3) 0.004(3) -0.008(2) 0.016(2)
C26 0.049(3) 0.039(3) 0.071(4) 0.012(2) 0.016(3) 0.020(2)
C27 0.024(2) 0.040(2) 0.025(2) -0.0023(18) 0.0036(16) 0.0090(18)
C28 0.058(3) 0.073(3) 0.029(2) -0.017(2) 0.0161(19) -0.008(2)
C29 0.090(6) 0.084(7) 0.047(7) -0.028(5) 0.049(6) -0.005(5)
C29A 0.061(8) 0.072(16) 0.034(12) -0.012(10) 0.016(8) -0.002(8)
C30 0.088(8) 0.077(5) 0.067(7) -0.040(4) 0.036(6) -0.024(4)
C30A 0.093(15) 0.079(8) 0.037(11) -0.022(7) 0.024(10) -0.021(8)
C31 0.081(6) 0.194(14) 0.039(5) -0.021(7) -0.009(5) 0.016(7)
C31A 0.045(8) 0.084(10) 0.019(8) -0.013(7) 0.004(6) -0.018(7)
C32 0.0239(19) 0.026(2) 0.026(2) 0.0048(16) 0.0052(16) 0.0008(16)
C33 0.035(2) 0.043(3) 0.041(3) -0.013(2) 0.0086(19) -0.005(2)
C34 0.046(3) 0.086(4) 0.099(5) -0.060(4) 0.019(3) -0.023(3)
C35 0.069(4) 0.080(4) 0.040(3) -0.017(3) 0.015(3) 0.004(3)
C36 0.074(4) 0.040(3) 0.080(4) -0.007(3) 0.019(3) 0.012(3)
C37 0.026(2) 0.033(2) 0.034(2) 0.0100(17) 0.0038(16) -0.0025(17)
C38 0.040(2) 0.058(3) 0.056(3) 0.036(2) 0.008(2) 0.005(2)
C39 0.137(9) 0.127(8) 0.053(5) 0.043(4) -0.009(5) -0.033(6)
C39A 0.085(12) 0.091(13) 0.063(9) 0.050(8) 0.028(9) 0.022(9)
C40 0.119(8) 0.074(6) 0.136(9) 0.072(5) 0.062(7) 0.043(6)
C40A 0.053(6) 0.102(15) 0.061(11) 0.052(10) 0.006(6) 0.015(6)
C41 0.061(5) 0.091(7) 0.104(8) 0.063(6) 0.029(4) 0.001(4)
C41A 0.113(14) 0.064(8) 0.084(11) 0.038(6) -0.001(9) -0.010(8)
C42 0.0198(18) 0.027(2) 0.032(2) 0.0059(17) 0.0079(16) -0.0006(16)
C43 0.026(2) 0.031(2) 0.047(3) 0.0068(19) 0.0058(18) -0.0090(17)
C44 0.058(3) 0.056(3) 0.063(3) -0.017(3) 0.021(3) -0.031(3)
C45 0.047(3) 0.033(3) 0.102(4) 0.024(3) 0.007(3) -0.011(2)
C46 0.034(2) 0.050(3) 0.069(3) 0.007(2) 0.017(2) -0.014(2)
C47 0.0237(19) 0.030(2) 0.029(2) -0.0009(17) 0.0089(16) -0.0045(17)
C48 0.042(3) 0.057(3) 0.031(2) -0.008(2) 0.0180(19) -0.001(2)
C49 0.082(4) 0.073(4) 0.028(3) -0.005(2) 0.015(2) 0.014(3)
C50 0.074(4) 0.162(7) 0.063(4) -0.033(4) 0.052(3) -0.050(4)
C51 0.085(4) 0.079(4) 0.060(4) -0.017(3) 0.024(3) 0.033(3)
C52 0.0164(17) 0.037(2) 0.027(2) -0.0063(18) 0.0041(15) -0.0004(16)
C53 0.038(2) 0.053(3) 0.034(2) -0.019(2) 0.0065(18) -0.007(2)
C54 0.203(8) 0.060(4) 0.052(4) -0.032(3) 0.028(4) -0.004(4)
C55 0.044(3) 0.189(7) 0.100(5) -0.099(5) -0.007(3) -0.013(4)
C56 0.085(4) 0.096(4) 0.037(3) -0.012(3) 0.016(3) -0.002(3)
C57 0.0173(18) 0.027(2) 0.032(2) -0.0002(17) 0.0039(15) 0.0022(16)
C58 0.0165(19) 0.046(3) 0.044(3) 0.002(2) 0.0080(17) 0.0026(18)
C59 0.029(3) 0.152(6) 0.060(4) -0.001(4) 0.000(2) -0.026(3)
C60 0.027(2) 0.068(4) 0.081(4) 0.011(3) 0.025(2) -0.002(2)
C61 0.060(3) 0.065(4) 0.108(5) 0.013(3) 0.048(3) 0.030(3)
C62 0.023(2) 0.032(2) 0.038(2) 0.0075(19) -0.0002(17) 0.0016(17)
C63 0.031(2) 0.051(3) 0.055(3) 0.022(2) -0.016(2) -0.001(2)
C64 0.065(4) 0.113(5) 0.047(3) 0.001(3) -0.022(3) 0.006(4)
C65 0.043(3) 0.111(5) 0.098(5) 0.019(4) -0.009(3) 0.034(3)
C66 0.079(4) 0.083(5) 0.114(5) 0.069(4) -0.052(4) -0.017(4)
C67 0.029(2) 0.026(2) 0.036(2) -0.0012(17) 0.0049(17) 0.0071(17)
C68 0.057(3) 0.064(3) 0.068(3) -0.034(3) 0.019(2) 0.011(2)
C69 0.110(11) 0.209(16) 0.095(9) -0.064(9) 0.077(9) -0.036(11)
C69A 0.082(12) 0.068(13) 0.100(14) -0.051(10) 0.054(11) -0.004(9)
C70 0.141(11) 0.148(11) 0.154(11) -0.084(8) -0.047(10) 0.111(9)
C70A 0.050(12) 0.052(8) 0.079(10) -0.037(7) 0.010(8) 0.011(8)
C71 0.102(6) 0.061(6) 0.054(6) -0.031(5) 0.016(5) 0.001(5)
C71A 0.065(9) 0.068(14) 0.040(9) -0.008(8) 0.029(7) -0.016(9)
C72 0.037(2) 0.031(2) 0.025(2) 0.0043(16) 0.0013(17) 0.0027(18)
C73 0.065(3) 0.060(3) 0.028(2) -0.009(2) 0.006(2) -0.002(2)
C74 0.062(7) 0.095(10) 0.051(9) -0.022(8) 0.012(6) 0.008(7)
C74A 0.132(10) 0.095(8) 0.042(6) -0.007(5) 0.037(7) -0.019(7)
C75 0.056(6) 0.071(8) 0.062(9) -0.038(6) 0.001(5) 0.001(5)
C75A 0.123(11) 0.066(6) 0.051(7) -0.022(5) 0.034(7) 0.006(6)
C76 0.153(15) 0.084(7) 0.027(6) 0.003(5) 0.019(7) 0.015(7)
C76A 0.081(6) 0.171(15) 0.042(7) -0.022(8) -0.006(5) 0.003(6)
C77 0.0225(19) 0.028(2) 0.031(2) 0.0043(17) 0.0030(16) -0.0007(16)
C78 0.041(2) 0.022(2) 0.042(3) 0.0092(18) 0.0160(19) 0.0020(18)
C79 0.080(4) 0.050(3) 0.051(3) 0.021(2) 0.029(3) 0.018(3)
C80 0.052(3) 0.039(3) 0.060(3) 0.021(2) 0.017(2) 0.016(2)
C81 0.057(3) 0.038(3) 0.089(4) -0.002(3) 0.024(3) -0.020(2)
C82 0.024(2) 0.035(2) 0.061(3) 0.017(2) 0.0165(19) 0.0091(18)
C83 0.038(3) 0.087(4) 0.107(4) 0.057(3) 0.040(3) 0.023(3)
C84 0.091(10) 0.122(8) 0.129(9) 0.037(6) 0.082(8) 0.022(6)
C84A 0.100(11) 0.184(16) 0.118(8) 0.041(8) 0.063(7) 0.024(11)
C85 0.072(7) 0.103(8) 0.119(10) 0.074(8) 0.054(7) 0.021(7)
C85A 0.080(12) 0.084(7) 0.175(16) 0.070(7) 0.081(12) 0.017(6)
C86 0.047(5) 0.143(11) 0.146(9) 0.067(7) 0.019(5) -0.023(6)
C86A 0.049(7) 0.116(16) 0.161(17) 0.057(13) 0.063(8) 0.026(8)
C87 0.0225(19) 0.023(2) 0.049(3) -0.0067(18) 0.0067(18) -0.0022(16)
C88 0.050(3) 0.043(3) 0.075(3) -0.035(2) 0.002(2) 0.008(2)
C89 0.066(5) 0.070(11) 0.119(13) -0.028(9) 0.028(5) 0.019(6)
C89A 0.048(7) 0.050(12) 0.091(14) -0.027(9) 0.015(7) 0.011(7)
C90 0.097(9) 0.053(6) 0.117(9) -0.036(5) 0.004(7) -0.026(6)
C90A 0.047(8) 0.059(8) 0.113(15) -0.050(8) 0.012(8) -0.006(6)
C91 0.074(8) 0.071(7) 0.074(5) -0.058(4) -0.013(5) 0.019(6)
C91A 0.081(13) 0.076(10) 0.074(6) -0.034(6) 0.008(6) 0.011(9)
N4 0.029(2) 0.141(5) 0.068(3) -0.055(3) 0.012(2) -0.023(3)
C92 0.095(5) 0.083(5) 0.079(4) -0.032(4) 0.011(4) -0.014(4)
C93 0.053(3) 0.129(6) 0.068(4) -0.056(4) 0.017(3) -0.036(4)
C94 0.024(2) 0.040(3) 0.043(3) 0.000(2) 0.0050(18) -0.0036(18)
C95 0.032(2) 0.043(3) 0.044(3) 0.002(2) 0.0152(19) 0.0029(19)
C96 0.059(6) 0.057(8) 0.044(5) -0.009(5) 0.021(4) -0.013(5)
C97 0.098(5) 0.106(5) 0.062(4) -0.004(4) 0.043(3) 0.017(4)
Ni1A 0.0135(13) 0.0198(11) 0.0250(11) 0.0003(7) 0.0022(7) -0.0025(8)
Ni1B 0.0169(3) 0.0232(3) 0.0233(3) -0.0006(2) 0.0046(2) -0.0010(2)
C96A 0.047(8) 0.059(14) 0.082(13) -0.021(11) 0.005(8) 0.018(8)

loop_
_atom_type_symbol
_atom_type_description
_atom_type_scat_dispersion_real
_atom_type_scat_dispersion_imag
_atom_type_scat_source
C C 0.0033 0.0016 'International Tables Vol C Tables 4.2.6.8 and 6.1.1.4'
H H 0.0000 0.0000 'International Tables Vol C Tables 4.2.6.8 and 6.1.1.4'
Cr Cr 0.3209 0.6236 'International Tables Vol C Tables 4.2.6.8 and 6.1.1.4'
F F 0.0171 0.0103 'International Tables Vol C Tables 4.2.6.8 and 6.1.1.4'
N N 0.0061 0.0033 'International Tables Vol C Tables 4.2.6.8 and 6.1.1.4'
Ni Ni 0.3393 1.1124 'International Tables Vol C Tables 4.2.6.8 and 6.1.1.4'
O O 0.0106 0.0060 'International Tables Vol C Tables 4.2.6.8 and 6.1.1.4'

loop_
_geom_angle_atom_site_label_1
_geom_angle_atom_site_label_2
_geom_angle_atom_site_label_3
_geom_angle
_geom_angle_site_symmetry_1
_geom_angle_site_symmetry_3
F1 Cr1A F2 86.46(8) . .
F1 Cr1A O2 90.46(9) . .
F1 Cr1A O4 92.53(10) . .
F1 Cr1A O5 177.57(10) . .
F1 Cr1A O7 89.23(10) . .
F2 Cr1A O7 88.22(10) . .
O2 Cr1A F2 85.37(9) . .
O2 Cr1A O7 173.58(11) . .
O4 Cr1A F2 176.20(10) . .
O4 Cr1A O2 98.31(11) . .
O4 Cr1A O5 88.76(11) . .
O4 Cr1A O7 88.11(11) . .
O5 Cr1A F2 92.39(9) . .
O5 Cr1A O2 87.31(10) . .
O5 Cr1A O7 92.87(11) . .
F1 Cr1 F8 89.9(7) . .
F1 Cr1 O1 92.9(9) . .
F1 Cr1 O3 94.2(9) . .
F1 Cr1 O30 177.5(13) . .
F1 Cr1 O32 91.9(8) . .
F8 Cr1 O1 87.1(9) . .
F8 Cr1 O3 174.5(11) . .
F8 Cr1 O30 90.4(8) . .
F8 Cr1 O32 90.6(9) . .
O1 Cr1 O30 84.6(7) . .
O3 Cr1 O1 96.2(9) . .
O3 Cr1 O30 85.6(6) . .
O32 Cr1 O1 174.7(10) . .
O32 Cr1 O3 85.7(8) . .
O32 Cr1 O30 90.6(8) . .
F3 Cr2 F4 89.48(8) . .
F3 Cr2 O10 92.35(10) . .
F3 Cr2 O12 91.38(10) . .
F3 Cr2 O13 177.69(10) . .
F3 Cr2 O15 91.49(10) . .
F4 Cr2 O10 90.06(10) . .
F4 Cr2 O12 178.21(11) . .
F4 Cr2 O13 91.94(9) . .
F4 Cr2 O15 90.85(10) . .
O10 Cr2 O15 176.06(12) . .
O12 Cr2 O10 91.47(12) . .
O12 Cr2 O15 87.56(12) . .
O13 Cr2 O10 85.83(12) . .
O13 Cr2 O12 87.25(11) . .
O13 Cr2 O15 90.31(12) . .
F2 Cr3 F3 87.63(8) . .
F2 Cr3 O6 92.59(10) . .
F2 Cr3 O8 91.97(10) . .
F2 Cr3 O9 90.06(10) . .
F2 Cr3 O11 179.42(11) . .
F3 Cr3 O9 90.02(10) . .
F3 Cr3 O11 92.10(10) . .
O6 Cr3 F3 177.65(10) . .
O6 Cr3 O8 93.87(11) . .
O6 Cr3 O9 87.64(11) . .
O6 Cr3 O11 87.70(11) . .
O8 Cr3 F3 88.47(9) . .
O8 Cr3 O9 177.41(11) . .
O8 Cr3 O11 87.51(12) . .
O11 Cr3 O9 90.45(12) . .
F4 Cr4 F5 90.40(8) . .
F4 Cr4 O14 91.61(10) . .
F4 Cr4 O16 91.22(10) . .
F4 Cr4 O17 90.74(10) . .
F4 Cr4 O19 177.98(11) . .
F5 Cr4 O14 176.79(10) . .
F5 Cr4 O16 91.32(11) . .
F5 Cr4 O17 91.40(10) . .
F5 Cr4 O19 91.24(10) . .
O14 Cr4 O16 91.13(13) . .
O17 Cr4 O14 86.08(13) . .
O17 Cr4 O16 176.64(13) . .
O19 Cr4 O14 86.79(12) . .
O19 Cr4 O16 87.57(12) . .
O19 Cr4 O17 90.40(12) . .
F5 Cr5 O18 91.30(10) . .
F5 Cr5 O20 91.72(11) . .
F5 Cr5 O21 177.32(11) . .
F5 Cr5 O23 90.26(11) . .
F6 Cr5 F5 90.34(8) . .
F6 Cr5 O18 89.47(12) . .
F6 Cr5 O20 177.87(12) . .
F6 Cr5 O21 91.34(11) . .
F6 Cr5 O23 90.99(11) . .
O18 Cr5 O21 86.62(14) . .
O18 Cr5 O23 178.37(14) . .
O20 Cr5 O18 89.94(15) . .
O20 Cr5 O21 86.58(13) . .
O20 Cr5 O23 89.54(14) . .
O23 Cr5 O21 91.81(15) . .
F6 Cr6 O22 93.41(10) . .
F6 Cr6 O24 89.86(10) . .
F6 Cr6 O25 90.17(11) . .
F6 Cr6 O27 178.59(12) . .
F7 Cr6 F6 88.37(8) . .
F7 Cr6 O22 178.09(11) . .
F7 Cr6 O24 90.06(10) . .
F7 Cr6 O25 92.24(10) . .
F7 Cr6 O27 92.21(10) . .
O22 Cr6 O24 90.61(13) . .
O22 Cr6 O27 86.02(11) . .
O25 Cr6 O22 87.08(13) . .
O25 Cr6 O24 177.70(11) . .
O25 Cr6 O27 91.09(13) . .
O27 Cr6 O24 88.85(13) . .
F7 Cr7 O26 89.54(10) . .
F7 Cr7 O28 93.00(10) . .
F8 Cr7 F7 87.11(9) . .
F8 Cr7 O26 89.68(11) . .
F8 Cr7 O28 178.46(12) . .
F8 Cr7 O29 93.01(11) . .
F8 Cr7 O31 93.49(10) . .
O28 Cr7 O26 88.79(13) . .
O29 Cr7 F7 178.31(13) . .
O29 Cr7 O26 88.78(14) . .
O29 Cr7 O28 86.84(12) . .
O29 Cr7 O31 93.52(14) . .
O31 Cr7 F7 88.15(11) . .
O31 Cr7 O26 175.98(11) . .
O31 Cr7 O28 88.05(13) . .
Cr1A F1 Ni1A 120.9(2) . .
Cr1 F1 Cr1A 122.8(6) . .
Cr1 F1 Ni1A 1.9(8) . .
Cr3 F2 Cr1A 122.03(9) . .
Cr2 F3 Cr3 123.28(11) . .
Cr4 F4 Cr2 124.29(10) . .
Cr4 F5 Cr5 123.91(10) . .
Cr5 F6 Cr6 123.54(10) . .
Cr6 F7 Cr7 122.49(10) . .
Cr1 F8 Ni1A 5.3(6) . .
Cr7 F8 Cr1 124.1(6) . .
Cr7 F8 Ni1A 120.6(2) . .
C1 O1 Cr1 128.3(5) . .
C1 O1 Ni1A 133.0(3) . .
Ni1A O1 Cr1 5.4(6) . .
C1 O2 Cr1A 133.2(2) . .
C17 O3 Cr1 128.7(5) . .
C17 O3 Ni1A 133.7(3) . .
Ni1A O3 Cr1 5.3(6) . .
C17 O4 Cr1A 133.2(2) . .
C22 O5 Cr1A 133.4(2) . .
C22 O6 Cr3 130.5(3) . .
C27 O7 Cr1A 129.5(3) . .
C27 O8 Cr3 134.8(3) . .
C32 O9 Cr3 130.5(3) . .
C32 O10 Cr2 136.4(2) . .
C37 O11 Cr3 135.5(3) . .
C37 O12 Cr2 131.4(3) . .
C42 O13 Cr2 135.0(3) . .
C42 O14 Cr4 134.2(2) . .
C47 O15 Cr2 132.9(2) . .
C47 O16 Cr4 135.3(3) . .
C52 O17 Cr4 135.6(3) . .
C52 O18 Cr5 133.2(3) . .
C57 O19 Cr4 135.0(3) . .
C57 O20 Cr5 136.6(2) . .
C62 O21 Cr5 133.8(3) . .
C62 O22 Cr6 134.5(3) . .
C67 O23 Cr5 136.6(3) . .
C67 O24 Cr6 131.5(3) . .
C72 O25 Cr6 136.3(2) . .
C72 O26 Cr7 131.1(3) . .
C77 O27 Cr6 130.0(3) . .
C77 O28 Cr7 136.6(3) . .
C82 O29 Cr7 132.8(3) . .
C82 O30 Cr1 132.0(6) . .
C82 O30 Ni1A 133.7(3) . .
Ni1A O30 Cr1 1.8(8) . .
C87 O31 Cr7 134.4(3) . .
Cr1 O32 Ni1A 5.4(6) . .
C87 O32 Cr1 132.3(6) . .
C87 O32 Ni1A 130.9(3) . .
C6 N1 C5 118.6(3) . .
C7 N2 C11 116.7(4) . .
C16 N3 C12 117.0(4) . .
O1 C1 O2 126.5(3) . .
O1 C1 C2 117.5(3) . .
O2 C1 C2 115.9(3) . .
C3 C2 C1 120.6(3) . .
C3 C2 C4 118.7(3) . .
C4 C2 C1 120.6(3) . .
C2 C3 H3 120.6 . .
C2 C3 C5 118.8(3) . .
C5 C3 H3 120.6 . .
C2 C4 H4 120.5 . .
C6 C4 C2 119.0(3) . .
C6 C4 H4 120.5 . .
N1 C5 C3 122.3(3) . .
N1 C5 C12 116.0(3) . .
C3 C5 C12 121.7(3) . .
N1 C6 C4 122.7(3) . .
N1 C6 C7 115.6(3) . .
C4 C6 C7 121.7(3) . .
N2 C7 C6 116.3(3) . .
N2 C7 C8 122.5(4) . .
C8 C7 C6 121.3(4) . .
C7 C8 H8 120.1 . .
C9 C8 C7 119.8(4) . .
C9 C8 H8 120.1 . .
C8 C9 H9 120.9 . .
C10 C9 C8 118.2(4) . .
C10 C9 H9 120.9 . .
C9 C10 H10 120.6 . .
C9 C10 C11 118.9(4) . .
C11 C10 H10 120.6 . .
N2 C11 C10 123.9(5) . .
N2 C11 H11 118.0 . .
C10 C11 H11 118.0 . .
N3 C12 C5 116.5(3) . .
N3 C12 C13 122.4(4) . .
C13 C12 C5 121.0(4) . .
C12 C13 H13 120.4 . .
C12 C13 C14 119.3(4) . .
C14 C13 H13 120.4 . .
C13 C14 H14 120.7 . .
C15 C14 C13 118.6(4) . .
C15 C14 H14 120.7 . .
C14 C15 H15 120.8 . .
C14 C15 C16 118.3(4) . .
C16 C15 H15 120.8 . .
N3 C16 C15 124.4(4) . .
N3 C16 H16 117.8 . .
C15 C16 H16 117.8 . .
O3 C17 O4 126.2(3) . .
O3 C17 C18 118.0(4) . .
O4 C17 C18 115.8(3) . .
C19 C18 C17 109.4(4) . .
C19 C18 C20 108.7(4) . .
C20 C18 C17 106.1(4) . .
C21 C18 C17 110.6(4) . .
C21 C18 C19 112.2(4) . .
C21 C18 C20 109.5(5) . .
C18 C19 H19A 109.5 . .
C18 C19 H19B 109.5 . .
C18 C19 H19C 109.5 . .
H19A C19 H19B 109.5 . .
H19A C19 H19C 109.5 . .
H19B C19 H19C 109.5 . .
C18 C20 H20A 109.5 . .
C18 C20 H20B 109.5 . .
C18 C20 H20C 109.5 . .
H20A C20 H20B 109.5 . .
H20A C20 H20C 109.5 . .
H20B C20 H20C 109.5 . .
C18 C21 H21A 109.5 . .
C18 C21 H21B 109.5 . .
C18 C21 H21C 109.5 . .
H21A C21 H21B 109.5 . .
H21A C21 H21C 109.5 . .
H21B C21 H21C 109.5 . .
O5 C22 O6 125.5(3) . .
O5 C22 C23 117.4(3) . .
O6 C22 C23 117.1(3) . .
C22 C23 C24 105.6(3) . .
C25 C23 C22 109.3(3) . .
C25 C23 C24 109.0(4) . .
C26 C23 C22 111.4(3) . .
C26 C23 C24 110.2(4) . .
C26 C23 C25 111.1(4) . .
C23 C24 H24A 109.5 . .
C23 C24 H24B 109.5 . .
C23 C24 H24C 109.5 . .
H24A C24 H24B 109.5 . .
H24A C24 H24C 109.5 . .
H24B C24 H24C 109.5 . .
C23 C25 H25A 109.5 . .
C23 C25 H25B 109.5 . .
C23 C25 H25C 109.5 . .
H25A C25 H25B 109.5 . .
H25A C25 H25C 109.5 . .
H25B C25 H25C 109.5 . .
C23 C26 H26A 109.5 . .
C23 C26 H26B 109.5 . .
C23 C26 H26C 109.5 . .
H26A C26 H26B 109.5 . .
H26A C26 H26C 109.5 . .
H26B C26 H26C 109.5 . .
O7 C27 O8 126.3(4) . .
O7 C27 C28 118.2(4) . .
O8 C27 C28 115.5(4) . .
C27 C28 C30 107.6(6) . .
C27 C28 C31A 100.4(11) . .
C29 C28 C27 107.7(7) . .
C29 C28 C30 107.0(9) . .
C29A C28 C27 122.2(15) . .
C29A C28 C30A 114.1(19) . .
C29A C28 C31A 98(2) . .
C30A C28 C27 114.2(10) . .
C30A C28 C31A 103.4(15) . .
C31 C28 C27 106.2(7) . .
C31 C28 C29 118.6(13) . .
C31 C28 C30 109.3(7) . .
C28 C29 H29A 109.5 . .
C28 C29 H29B 109.5 . .
C28 C29 H29C 109.5 . .
H29A C29 H29B 109.5 . .
H29A C29 H29C 109.5 . .
H29B C29 H29C 109.5 . .
C28 C29A H29D 109.5 . .
C28 C29A H29E 109.5 . .
C28 C29A H29F 109.5 . .
H29D C29A H29E 109.5 . .
H29D C29A H29F 109.5 . .
H29E C29A H29F 109.5 . .
C28 C30 H30A 109.5 . .
C28 C30 H30B 109.5 . .
C28 C30 H30C 109.5 . .
H30A C30 H30B 109.5 . .
H30A C30 H30C 109.5 . .
H30B C30 H30C 109.5 . .
C28 C30A H30D 109.5 . .
C28 C30A H30E 109.5 . .
C28 C30A H30F 109.5 . .
H30D C30A H30E 109.5 . .
H30D C30A H30F 109.5 . .
H30E C30A H30F 109.5 . .
C28 C31 H31A 109.5 . .
C28 C31 H31B 109.5 . .
C28 C31 H31C 109.5 . .
H31A C31 H31B 109.5 . .
H31A C31 H31C 109.5 . .
H31B C31 H31C 109.5 . .
C28 C31A H31D 109.5 . .
C28 C31A H31E 109.5 . .
C28 C31A H31F 109.5 . .
H31D C31A H31E 109.5 . .
H31D C31A H31F 109.5 . .
H31E C31A H31F 109.5 . .
O9 C32 C33 116.7(3) . .
O10 C32 O9 124.8(4) . .
O10 C32 C33 118.5(3) . .
C32 C33 C34 111.2(4) . .
C32 C33 C36 106.6(3) . .
C34 C33 C36 110.5(4) . .
C35 C33 C32 109.4(4) . .
C35 C33 C34 110.1(4) . .
C35 C33 C36 108.9(4) . .
C33 C34 H34A 109.5 . .
C33 C34 H34B 109.5 . .
C33 C34 H34C 109.5 . .
H34A C34 H34B 109.5 . .
H34A C34 H34C 109.5 . .
H34B C34 H34C 109.5 . .
C33 C35 H35A 109.5 . .
C33 C35 H35B 109.5 . .
C33 C35 H35C 109.5 . .
H35A C35 H35B 109.5 . .
H35A C35 H35C 109.5 . .
H35B C35 H35C 109.5 . .
C33 C36 H36A 109.5 . .
C33 C36 H36B 109.5 . .
C33 C36 H36C 109.5 . .
H36A C36 H36B 109.5 . .
H36A C36 H36C 109.5 . .
H36B C36 H36C 109.5 . .
O11 C37 O12 125.0(4) . .
O11 C37 C38 117.3(3) . .
O12 C37 C38 117.6(4) . .
C37 C38 C39 105.0(5) . .
C37 C38 C41A 101.2(8) . .
C39A C38 C37 109.7(9) . .
C39A C38 C41A 106.4(15) . .
C40 C38 C37 110.8(5) . .
C40 C38 C39 108.1(7) . .
C40 C38 C41 113.4(7) . .
C40A C38 C37 111.1(8) . .
C40A C38 C39A 115.4(14) . .
C40A C38 C41A 112.0(16) . .
C41 C38 C37 112.6(4) . .
C41 C38 C39 106.4(7) . .
C38 C39 H39A 109.5 . .
C38 C39 H39B 109.5 . .
C38 C39 H39C 109.5 . .
H39A C39 H39B 109.5 . .
H39A C39 H39C 109.5 . .
H39B C39 H39C 109.5 . .
C38 C39A H39D 109.5 . .
C38 C39A H39E 109.5 . .
C38 C39A H39F 109.5 . .
H39D C39A H39E 109.5 . .
H39D C39A H39F 109.5 . .
H39E C39A H39F 109.5 . .
C38 C40 H40A 109.5 . .
C38 C40 H40B 109.5 . .
C38 C40 H40C 109.5 . .
H40A C40 H40B 109.5 . .
H40A C40 H40C 109.5 . .
H40B C40 H40C 109.5 . .
C38 C40A H40D 109.5 . .
C38 C40A H40E 109.5 . .
C38 C40A H40F 109.5 . .
H40D C40A H40E 109.5 . .
H40D C40A H40F 109.5 . .
H40E C40A H40F 109.5 . .
C38 C41 H41A 109.5 . .
C38 C41 H41B 109.5 . .
C38 C41 H41C 109.5 . .
H41A C41 H41B 109.5 . .
H41A C41 H41C 109.5 . .
H41B C41 H41C 109.5 . .
C38 C41A H41D 109.5 . .
C38 C41A H41E 109.5 . .
C38 C41A H41F 109.5 . .
H41D C41A H41E 109.5 . .
H41D C41A H41F 109.5 . .
H41E C41A H41F 109.5 . .
O13 C42 C43 117.9(3) . .
O14 C42 O13 125.2(3) . .
O14 C42 C43 117.0(3) . .
C42 C43 C44 107.4(3) . .
C42 C43 C45 110.0(3) . .
C42 C43 C46 108.4(3) . .
C44 C43 C45 109.6(4) . .
C44 C43 C46 110.7(4) . .
C45 C43 C46 110.6(4) . .
C43 C44 H44A 109.5 . .
C43 C44 H44B 109.5 . .
C43 C44 H44C 109.5 . .
H44A C44 H44B 109.5 . .
H44A C44 H44C 109.5 . .
H44B C44 H44C 109.5 . .
C43 C45 H45A 109.5 . .
C43 C45 H45B 109.5 . .
C43 C45 H45C 109.5 . .
H45A C45 H45B 109.5 . .
H45A C45 H45C 109.5 . .
H45B C45 H45C 109.5 . .
C43 C46 H46A 109.5 . .
C43 C46 H46B 109.5 . .
C43 C46 H46C 109.5 . .
H46A C46 H46B 109.5 . .
H46A C46 H46C 109.5 . .
H46B C46 H46C 109.5 . .
O15 C47 O16 124.8(4) . .
O15 C47 C48 118.5(3) . .
O16 C47 C48 116.7(3) . .
C47 C48 C50 105.6(4) . .
C47 C48 C51 109.3(4) . .
C49 C48 C47 111.3(4) . .
C49 C48 C50 110.3(5) . .
C49 C48 C51 110.0(4) . .
C51 C48 C50 110.2(5) . .
C48 C49 H49A 109.5 . .
C48 C49 H49B 109.5 . .
C48 C49 H49C 109.5 . .
H49A C49 H49B 109.5 . .
H49A C49 H49C 109.5 . .
H49B C49 H49C 109.5 . .
C48 C50 H50A 109.5 . .
C48 C50 H50B 109.5 . .
C48 C50 H50C 109.5 . .
H50A C50 H50B 109.5 . .
H50A C50 H50C 109.5 . .
H50B C50 H50C 109.5 . .
C48 C51 H51A 109.5 . .
C48 C51 H51B 109.5 . .
C48 C51 H51C 109.5 . .
H51A C51 H51B 109.5 . .
H51A C51 H51C 109.5 . .
H51B C51 H51C 109.5 . .
O17 C52 C53 117.9(4) . .
O18 C52 O17 125.4(3) . .
O18 C52 C53 116.8(4) . .
C54 C53 C52 110.5(4) . .
C54 C53 C55 113.6(5) . .
C54 C53 C56 109.2(5) . .
C55 C53 C52 106.1(4) . .
C56 C53 C52 109.5(4) . .
C56 C53 C55 107.7(5) . .
C53 C54 H54A 109.5 . .
C53 C54 H54B 109.5 . .
C53 C54 H54C 109.5 . .
H54A C54 H54B 109.5 . .
H54A C54 H54C 109.5 . .
H54B C54 H54C 109.5 . .
C53 C55 H55A 109.5 . .
C53 C55 H55B 109.5 . .
C53 C55 H55C 109.5 . .
H55A C55 H55B 109.5 . .
H55A C55 H55C 109.5 . .
H55B C55 H55C 109.5 . .
C53 C56 H56A 109.5 . .
C53 C56 H56B 109.5 . .
C53 C56 H56C 109.5 . .
H56A C56 H56B 109.5 . .
H56A C56 H56C 109.5 . .
H56B C56 H56C 109.5 . .
O19 C57 O20 124.0(3) . .
O19 C57 C58 119.4(4) . .
O20 C57 C58 116.5(3) . .
C57 C58 C59 107.7(4) . .
C57 C58 C60 110.9(3) . .
C57 C58 C61 107.5(4) . .
C59 C58 C61 108.4(4) . .
C60 C58 C59 111.4(4) . .
C60 C58 C61 110.9(4) . .
C58 C59 H59A 109.5 . .
C58 C59 H59B 109.5 . .
C58 C59 H59C 109.5 . .
H59A C59 H59B 109.5 . .
H59A C59 H59C 109.5 . .
H59B C59 H59C 109.5 . .
C58 C60 H60A 109.5 . .
C58 C60 H60B 109.5 . .
C58 C60 H60C 109.5 . .
H60A C60 H60B 109.5 . .
H60A C60 H60C 109.5 . .
H60B C60 H60C 109.5 . .
C58 C61 H61A 109.5 . .
C58 C61 H61B 109.5 . .
C58 C61 H61C 109.5 . .
H61A C61 H61B 109.5 . .
H61A C61 H61C 109.5 . .
H61B C61 H61C 109.5 . .
O21 C62 O22 124.8(3) . .
O21 C62 C63 117.3(4) . .
O22 C62 C63 117.9(4) . .
C64 C63 C62 106.9(4) . .
C64 C63 C66 110.5(5) . .
C65 C63 C62 108.4(4) . .
C65 C63 C64 109.6(4) . .
C65 C63 C66 111.7(5) . .
C66 C63 C62 109.5(4) . .
C63 C64 H64A 109.5 . .
C63 C64 H64B 109.5 . .
C63 C64 H64C 109.5 . .
H64A C64 H64B 109.5 . .
H64A C64 H64C 109.5 . .
H64B C64 H64C 109.5 . .
C63 C65 H65A 109.5 . .
C63 C65 H65B 109.5 . .
C63 C65 H65C 109.5 . .
H65A C65 H65B 109.5 . .
H65A C65 H65C 109.5 . .
H65B C65 H65C 109.5 . .
C63 C66 H66A 109.5 . .
C63 C66 H66B 109.5 . .
C63 C66 H66C 109.5 . .
H66A C66 H66B 109.5 . .
H66A C66 H66C 109.5 . .
H66B C66 H66C 109.5 . .
O23 C67 O24 125.3(4) . .
O23 C67 C68 117.2(4) . .
O24 C67 C68 117.4(4) . .
C67 C68 C69 109.0(7) . .
C67 C68 C70A 101.5(17) . .
C69A C68 C67 114.0(14) . .
C69A C68 C70A 107.1(13) . .
C69A C68 C71A 110.2(14) . .
C70 C68 C67 105.5(8) . .
C70 C68 C69 112.0(7) . .
C70 C68 C71 111.5(8) . .
C71 C68 C67 109.3(7) . .
C71 C68 C69 109.4(6) . .
C71A C68 C67 116(2) . .
C71A C68 C70A 106.7(15) . .
C68 C69 H69A 109.5 . .
C68 C69 H69B 109.5 . .
C68 C69 H69C 109.5 . .
H69A C69 H69B 109.5 . .
H69A C69 H69C 109.5 . .
H69B C69 H69C 109.5 . .
C68 C69A H69D 109.5 . .
C68 C69A H69E 109.5 . .
C68 C69A H69F 109.5 . .
H69D C69A H69E 109.5 . .
H69D C69A H69F 109.5 . .
H69E C69A H69F 109.5 . .
C68 C70 H70A 109.5 . .
C68 C70 H70B 109.5 . .
C68 C70 H70C 109.5 . .
H70A C70 H70B 109.5 . .
H70A C70 H70C 109.5 . .
H70B C70 H70C 109.5 . .
C68 C70A H70D 109.5 . .
C68 C70A H70E 109.5 . .
C68 C70A H70F 109.5 . .
H70D C70A H70E 109.5 . .
H70D C70A H70F 109.5 . .
H70E C70A H70F 109.5 . .
C68 C71 H71A 109.5 . .
C68 C71 H71B 109.5 . .
C68 C71 H71C 109.5 . .
H71A C71 H71B 109.5 . .
H71A C71 H71C 109.5 . .
H71B C71 H71C 109.5 . .
C68 C71A H71D 109.5 . .
C68 C71A H71E 109.5 . .
C68 C71A H71F 109.5 . .
H71D C71A H71E 109.5 . .
H71D C71A H71F 109.5 . .
H71E C71A H71F 109.5 . .
O25 C72 C73 117.9(4) . .
O26 C72 O25 124.6(4) . .
O26 C72 C73 117.5(4) . .
C72 C73 C74A 106.6(5) . .
C72 C73 C75 107.2(6) . .
C72 C73 C75A 108.4(7) . .
C74 C73 C72 112.9(8) . .
C74 C73 C75 107.8(9) . .
C74 C73 C76 116.7(10) . .
C75A C73 C74A 104.3(8) . .
C76 C73 C72 106.1(6) . .
C76 C73 C75 105.6(9) . .
C76A C73 C72 113.4(7) . .
C76A C73 C74A 108.3(8) . .
C76A C73 C75A 115.1(10) . .
C73 C74 H74A 109.5 . .
C73 C74 H74B 109.5 . .
C73 C74 H74C 109.5 . .
H74A C74 H74B 109.5 . .
H74A C74 H74C 109.5 . .
H74B C74 H74C 109.5 . .
C73 C74A H74D 109.5 . .
C73 C74A H74E 109.5 . .
C73 C74A H74F 109.5 . .
H74D C74A H74E 109.5 . .
H74D C74A H74F 109.5 . .
H74E C74A H74F 109.5 . .
C73 C75 H75A 109.5 . .
C73 C75 H75B 109.5 . .
C73 C75 H75C 109.5 . .
H75A C75 H75B 109.5 . .
H75A C75 H75C 109.5 . .
H75B C75 H75C 109.5 . .
C73 C75A H75D 109.5 . .
C73 C75A H75E 109.5 . .
C73 C75A H75F 109.5 . .
H75D C75A H75E 109.5 . .
H75D C75A H75F 109.5 . .
H75E C75A H75F 109.5 . .
C73 C76 H76A 109.5 . .
C73 C76 H76B 109.5 . .
C73 C76 H76C 109.5 . .
H76A C76 H76B 109.5 . .
H76A C76 H76C 109.5 . .
H76B C76 H76C 109.5 . .
C73 C76A H76D 109.5 . .
C73 C76A H76E 109.5 . .
C73 C76A H76F 109.5 . .
H76D C76A H76E 109.5 . .
H76D C76A H76F 109.5 . .
H76E C76A H76F 109.5 . .
O27 C77 C78 117.5(3) . .
O28 C77 O27 124.6(4) . .
O28 C77 C78 117.9(4) . .
C77 C78 C79 106.9(3) . .
C77 C78 C80 111.2(3) . .
C77 C78 C81 108.5(3) . .
C80 C78 C79 109.9(4) . .
C81 C78 C79 109.0(4) . .
C81 C78 C80 111.3(4) . .
C78 C79 H79A 109.5 . .
C78 C79 H79B 109.5 . .
C78 C79 H79C 109.5 . .
H79A C79 H79B 109.5 . .
H79A C79 H79C 109.5 . .
H79B C79 H79C 109.5 . .
C78 C80 H80A 109.5 . .
C78 C80 H80B 109.5 . .
C78 C80 H80C 109.5 . .
H80A C80 H80B 109.5 . .
H80A C80 H80C 109.5 . .
H80B C80 H80C 109.5 . .
C78 C81 H81A 109.5 . .
C78 C81 H81B 109.5 . .
C78 C81 H81C 109.5 . .
H81A C81 H81B 109.5 . .
H81A C81 H81C 109.5 . .
H81B C81 H81C 109.5 . .
O29 C82 C83 114.9(4) . .
O30 C82 O29 126.7(4) . .
O30 C82 C83 118.4(4) . .
C82 C83 C84 103.0(6) . .
C82 C83 C84A 105.6(8) . .
C82 C83 C86 108.8(6) . .
C84 C83 C86 103.4(10) . .
C85 C83 C82 115.0(6) . .
C85 C83 C84 110.2(9) . .
C85 C83 C86 115.2(9) . .
C85A C83 C82 106.2(8) . .
C85A C83 C84A 105.1(12) . .
C86A C83 C82 116.4(9) . .
C86A C83 C84A 94.0(18) . .
C86A C83 C85A 126.2(16) . .
C83 C84 H84A 109.5 . .
C83 C84 H84B 109.5 . .
C83 C84 H84C 109.5 . .
H84A C84 H84B 109.5 . .
H84A C84 H84C 109.5 . .
H84B C84 H84C 109.5 . .
C83 C84A H84D 109.5 . .
C83 C84A H84E 109.5 . .
C83 C84A H84F 109.5 . .
H84D C84A H84E 109.5 . .
H84D C84A H84F 109.5 . .
H84E C84A H84F 109.5 . .
C83 C85 H85A 109.5 . .
C83 C85 H85B 109.5 . .
C83 C85 H85C 109.5 . .
H85A C85 H85B 109.5 . .
H85A C85 H85C 109.5 . .
H85B C85 H85C 109.5 . .
C83 C85A H85D 109.5 . .
C83 C85A H85E 109.5 . .
C83 C85A H85F 109.5 . .
H85D C85A H85E 109.5 . .
H85D C85A H85F 109.5 . .
H85E C85A H85F 109.5 . .
C83 C86 H86A 109.5 . .
C83 C86 H86B 109.5 . .
C83 C86 H86C 109.5 . .
H86A C86 H86B 109.5 . .
H86A C86 H86C 109.5 . .
H86B C86 H86C 109.5 . .
C83 C86A H86D 109.5 . .
C83 C86A H86E 109.5 . .
C83 C86A H86F 109.5 . .
H86D C86A H86E 109.5 . .
H86D C86A H86F 109.5 . .
H86E C86A H86F 109.5 . .
O31 C87 C88 115.2(4) . .
O32 C87 O31 126.4(4) . .
O32 C87 C88 118.3(4) . .
C87 C88 C90 102.6(6) . .
C87 C88 C91A 107.4(9) . .
C89 C88 C87 109.9(11) . .
C89 C88 C90 109.1(10) . .
C89A C88 C87 113.6(16) . .
C89A C88 C91A 104.8(18) . .
C90A C88 C87 109.9(9) . .
C90A C88 C89A 113.0(15) . .
C90A C88 C91A 107.7(11) . .
C91 C88 C87 111.4(5) . .
C91 C88 C89 114.7(13) . .
C91 C88 C90 108.4(7) . .
C88 C89 H89A 109.5 . .
C88 C89 H89B 109.5 . .
C88 C89 H89C 109.5 . .
H89A C89 H89B 109.5 . .
H89A C89 H89C 109.5 . .
H89B C89 H89C 109.5 . .
C88 C89A H89D 109.5 . .
C88 C89A H89E 109.5 . .
C88 C89A H89F 109.5 . .
H89D C89A H89E 109.5 . .
H89D C89A H89F 109.5 . .
H89E C89A H89F 109.5 . .
C88 C90 H90A 109.5 . .
C88 C90 H90B 109.5 . .
C88 C90 H90C 109.5 . .
H90A C90 H90B 109.5 . .
H90A C90 H90C 109.5 . .
H90B C90 H90C 109.5 . .
C88 C90A H90D 109.5 . .
C88 C90A H90E 109.5 . .
C88 C90A H90F 109.5 . .
H90D C90A H90E 109.5 . .
H90D C90A H90F 109.5 . .
H90E C90A H90F 109.5 . .
C88 C91 H91A 109.5 . .
C88 C91 H91B 109.5 . .
C88 C91 H91C 109.5 . .
H91A C91 H91B 109.5 . .
H91A C91 H91C 109.5 . .
H91B C91 H91C 109.5 . .
C88 C91A H91D 109.5 . .
C88 C91A H91E 109.5 . .
C88 C91A H91F 109.5 . .
H91D C91A H91E 109.5 . .
H91D C91A H91F 109.5 . .
H91E C91A H91F 109.5 . .
H4A N4 H4B 106.4 . .
C94 N4 H4A 106.4 . .
C94 N4 H4B 106.4 . .
C94 N4 C95 123.9(4) . .
C95 N4 H4A 106.4 . .
C95 N4 H4B 106.4 . .
H92A C92 H92B 109.5 . .
H92A C92 H92C 109.5 . .
H92B C92 H92C 109.5 . .
C93 C92 H92A 109.5 . .
C93 C92 H92B 109.5 . .
C93 C92 H92C 109.5 . .
C92 C93 H93A 107.2 . .
C92 C93 H93B 107.2 . .
C92 C93 C94 120.7(5) . .
H93A C93 H93B 106.8 . .
C94 C93 H93A 107.2 . .
C94 C93 H93B 107.2 . .
N4 C94 C93 119.8(4) . .
N4 C94 H94A 107.4 . .
N4 C94 H94B 107.4 . .
C93 C94 H94A 107.4 . .
C93 C94 H94B 107.4 . .
H94A C94 H94B 106.9 . .
N4 C95 H95A 107.5 . .
N4 C95 H95B 107.5 . .
N4 C95 H95C 106.5 . .
N4 C95 H95D 106.5 . .
N4 C95 C96 119.3(5) . .
H95A C95 H95B 107.0 . .
H95C C95 H95D 106.5 . .
C96 C95 H95A 107.5 . .
C96 C95 H95B 107.5 . .
C96A C95 N4 123.4(7) . .
C96A C95 H95C 106.5 . .
C96A C95 H95D 106.5 . .
C95 C96 H96A 109.2 . .
C95 C96 H96B 109.2 . .
C95 C96 C97 112.1(7) . .
H96A C96 H96B 107.9 . .
C97 C96 H96A 109.2 . .
C97 C96 H96B 109.2 . .
C96 C97 H97A 109.5 . .
C96 C97 H97B 109.5 . .
C96 C97 H97C 109.5 . .
H97A C97 H97B 109.5 . .
H97A C97 H97C 109.5 . .
H97B C97 H97C 109.5 . .
H97D C97 H97E 109.5 . .
H97D C97 H97F 109.5 . .
H97E C97 H97F 109.5 . .
C96A C97 H97D 109.5 . .
C96A C97 H97E 109.5 . .
C96A C97 H97F 109.5 . .
F8 Ni1A F1 83.2(2) . .
F8 Ni1A O32 87.7(3) . .
O1 Ni1A F1 88.6(3) . .
O1 Ni1A F8 86.3(3) . .
O1 Ni1A O32 172.2(3) . .
O3 Ni1A F1 90.6(3) . .
O3 Ni1A F8 171.6(4) . .
O3 Ni1A O1 99.2(4) . .
O3 Ni1A O32 86.2(3) . .
O30 Ni1A F1 177.0(5) . .
O30 Ni1A F8 93.9(3) . .
O30 Ni1A O1 90.4(3) . .
O30 Ni1A O3 92.4(3) . .
O30 Ni1A O32 95.0(3) . .
O32 Ni1A F1 85.7(3) . .
C95 C96A C97 113.4(11) . .
C95 C96A H96C 108.9 . .
C95 C96A H96D 108.9 . .
C97 C96A H96C 108.9 . .
C97 C96A H96D 108.9 . .
H96C C96A H96D 107.7 . .

loop_
_geom_bond_atom_site_label_1
_geom_bond_atom_site_label_2
_geom_bond_distance
_geom_bond_site_symmetry_2
Cr1A F1 1.9458(19) .
Cr1A F2 1.9838(19) .
Cr1A O2 1.981(2) .
Cr1A O4 1.950(3) .
Cr1A O5 1.976(3) .
Cr1A O7 1.994(3) .
Cr1 F1 1.873(16) .
Cr1 F8 1.95(2) .
Cr1 O1 2.03(2) .
Cr1 O3 2.029(19) .
Cr1 O30 2.133(16) .
Cr1 O32 1.98(2) .
Cr2 F3 1.9173(19) .
Cr2 F4 1.9367(19) .
Cr2 O10 1.953(3) .
Cr2 O12 1.950(3) .
Cr2 O13 1.946(3) .
Cr2 O15 1.966(3) .
Cr3 F2 1.901(2) .
Cr3 F3 1.9542(19) .
Cr3 O6 1.938(2) .
Cr3 O8 1.949(3) .
Cr3 O9 1.971(3) .
Cr3 O11 1.962(3) .
Cr4 F4 1.9250(19) .
Cr4 F5 1.926(2) .
Cr4 O14 1.948(3) .
Cr4 O16 1.956(3) .
Cr4 O17 1.948(3) .
Cr4 O19 1.947(3) .
Cr5 F5 1.9311(19) .
Cr5 F6 1.917(2) .
Cr5 O18 1.945(3) .
Cr5 O20 1.932(3) .
Cr5 O21 1.962(3) .
Cr5 O23 1.946(3) .
Cr6 F6 1.930(2) .
Cr6 F7 1.9130(18) .
Cr6 O22 1.951(3) .
Cr6 O24 1.967(3) .
Cr6 O25 1.949(3) .
Cr6 O27 1.954(3) .
Cr7 F7 1.954(2) .
Cr7 F8 1.887(2) .
Cr7 O26 1.981(3) .
Cr7 O28 1.966(3) .
Cr7 O29 1.930(3) .
Cr7 O31 1.933(3) .
F1 Ni1A 2.056(6) .
F8 Ni1A 2.017(8) .
O1 C1 1.260(4) .
O1 Ni1A 1.999(9) .
O2 C1 1.265(4) .
O3 C17 1.255(4) .
O3 Ni1A 1.970(8) .
O4 C17 1.262(4) .
O5 C22 1.252(4) .
O6 C22 1.266(4) .
O7 C27 1.241(5) .
O8 C27 1.269(5) .
O9 C32 1.261(4) .
O10 C32 1.261(4) .
O11 C37 1.253(5) .
O12 C37 1.267(4) .
O13 C42 1.254(4) .
O14 C42 1.248(4) .
O15 C47 1.247(4) .
O16 C47 1.260(4) .
O17 C52 1.249(5) .
O18 C52 1.240(5) .
O19 C57 1.238(4) .
O20 C57 1.253(5) .
O21 C62 1.234(5) .
O22 C62 1.246(4) .
O23 C67 1.247(5) .
O24 C67 1.250(5) .
O25 C72 1.263(5) .
O26 C72 1.245(4) .
O27 C77 1.261(4) .
O28 C77 1.234(4) .
O29 C82 1.258(5) .
O30 C82 1.234(5) .
O30 Ni1A 1.951(7) .
O31 C87 1.275(5) .
O32 C87 1.230(4) .
O32 Ni1A 2.022(9) .
N1 C5 1.344(5) .
N1 C6 1.344(5) .
N2 C7 1.328(5) .
N2 C11 1.345(5) .
N3 C12 1.339(5) .
N3 C16 1.336(5) .
C1 C2 1.505(5) .
C2 C3 1.391(5) .
C2 C4 1.393(5) .
C3 H3 0.9300 .
C3 C5 1.399(5) .
C4 H4 0.9300 .
C4 C6 1.387(5) .
C5 C12 1.492(5) .
C6 C7 1.489(5) .
C7 C8 1.381(5) .
C8 H8 0.9300 .
C8 C9 1.376(6) .
C9 H9 0.9300 .
C9 C10 1.363(7) .
C10 H10 0.9300 .
C10 C11 1.369(7) .
C11 H11 0.9300 .
C12 C13 1.381(6) .
C13 H13 0.9300 .
C13 C14 1.392(6) .
C14 H14 0.9300 .
C14 C15 1.369(7) .
C15 H15 0.9300 .
C15 C16 1.374(6) .
C16 H16 0.9300 .
C17 C18 1.545(5) .
C18 C19 1.517(7) .
C18 C20 1.527(7) .
C18 C21 1.514(7) .
C19 H19A 0.9600 .
C19 H19B 0.9600 .
C19 H19C 0.9600 .
C20 H20A 0.9600 .
C20 H20B 0.9600 .
C20 H20C 0.9600 .
C21 H21A 0.9600 .
C21 H21B 0.9600 .
C21 H21C 0.9600 .
C22 C23 1.537(5) .
C23 C24 1.538(6) .
C23 C25 1.529(5) .
C23 C26 1.516(6) .
C24 H24A 0.9600 .
C24 H24B 0.9600 .
C24 H24C 0.9600 .
C25 H25A 0.9600 .
C25 H25B 0.9600 .
C25 H25C 0.9600 .
C26 H26A 0.9600 .
C26 H26B 0.9600 .
C26 H26C 0.9600 .
C27 C28 1.535(6) .
C28 C29 1.522(9) .
C28 C29A 1.502(16) .
C28 C30 1.564(9) .
C28 C30A 1.521(15) .
C28 C31 1.516(9) .
C28 C31A 1.598(15) .
C29 H29A 0.9600 .
C29 H29B 0.9600 .
C29 H29C 0.9600 .
C29A H29D 0.9600 .
C29A H29E 0.9600 .
C29A H29F 0.9600 .
C30 H30A 0.9600 .
C30 H30B 0.9600 .
C30 H30C 0.9600 .
C30A H30D 0.9600 .
C30A H30E 0.9600 .
C30A H30F 0.9600 .
C31 H31A 0.9600 .
C31 H31B 0.9600 .
C31 H31C 0.9600 .
C31A H31D 0.9600 .
C31A H31E 0.9600 .
C31A H31F 0.9600 .
C32 C33 1.519(5) .
C33 C34 1.528(6) .
C33 C35 1.517(6) .
C33 C36 1.536(6) .
C34 H34A 0.9600 .
C34 H34B 0.9600 .
C34 H34C 0.9600 .
C35 H35A 0.9600 .
C35 H35B 0.9600 .
C35 H35C 0.9600 .
C36 H36A 0.9600 .
C36 H36B 0.9600 .
C36 H36C 0.9600 .
C37 C38 1.529(5) .
C38 C39 1.547(10) .
C38 C39A 1.503(16) .
C38 C40 1.473(9) .
C38 C40A 1.467(14) .
C38 C41 1.501(8) .
C38 C41A 1.552(16) .
C39 H39A 0.9600 .
C39 H39B 0.9600 .
C39 H39C 0.9600 .
C39A H39D 0.9600 .
C39A H39E 0.9600 .
C39A H39F 0.9600 .
C40 H40A 0.9600 .
C40 H40B 0.9600 .
C40 H40C 0.9600 .
C40A H40D 0.9600 .
C40A H40E 0.9600 .
C40A H40F 0.9600 .
C41 H41A 0.9600 .
C41 H41B 0.9600 .
C41 H41C 0.9600 .
C41A H41D 0.9600 .
C41A H41E 0.9600 .
C41A H41F 0.9600 .
C42 C43 1.524(5) .
C43 C44 1.528(6) .
C43 C45 1.529(6) .
C43 C46 1.533(6) .
C44 H44A 0.9600 .
C44 H44B 0.9600 .
C44 H44C 0.9600 .
C45 H45A 0.9600 .
C45 H45B 0.9600 .
C45 H45C 0.9600 .
C46 H46A 0.9600 .
C46 H46B 0.9600 .
C46 H46C 0.9600 .
C47 C48 1.522(5) .
C48 C49 1.517(6) .
C48 C50 1.539(7) .
C48 C51 1.532(7) .
C49 H49A 0.9600 .
C49 H49B 0.9600 .
C49 H49C 0.9600 .
C50 H50A 0.9600 .
C50 H50B 0.9600 .
C50 H50C 0.9600 .
C51 H51A 0.9600 .
C51 H51B 0.9600 .
C51 H51C 0.9600 .
C52 C53 1.522(5) .
C53 C54 1.478(7) .
C53 C55 1.518(7) .
C53 C56 1.516(7) .
C54 H54A 0.9600 .
C54 H54B 0.9600 .
C54 H54C 0.9600 .
C55 H55A 0.9600 .
C55 H55B 0.9600 .
C55 H55C 0.9600 .
C56 H56A 0.9600 .
C56 H56B 0.9600 .
C56 H56C 0.9600 .
C57 C58 1.512(5) .
C58 C59 1.529(6) .
C58 C60 1.522(6) .
C58 C61 1.530(7) .
C59 H59A 0.9600 .
C59 H59B 0.9600 .
C59 H59C 0.9600 .
C60 H60A 0.9600 .
C60 H60B 0.9600 .
C60 H60C 0.9600 .
C61 H61A 0.9600 .
C61 H61B 0.9600 .
C61 H61C 0.9600 .
C62 C63 1.532(5) .
C63 C64 1.523(7) .
C63 C65 1.501(7) .
C63 C66 1.524(7) .
C64 H64A 0.9600 .
C64 H64B 0.9600 .
C64 H64C 0.9600 .
C65 H65A 0.9600 .
C65 H65B 0.9600 .
C65 H65C 0.9600 .
C66 H66A 0.9600 .
C66 H66B 0.9600 .
C66 H66C 0.9600 .
C67 C68 1.529(6) .
C68 C69 1.531(10) .
C68 C69A 1.514(15) .
C68 C70 1.507(9) .
C68 C70A 1.567(14) .
C68 C71 1.529(8) .
C68 C71A 1.520(14) .
C69 H69A 0.9600 .
C69 H69B 0.9600 .
C69 H69C 0.9600 .
C69A H69D 0.9600 .
C69A H69E 0.9600 .
C69A H69F 0.9600 .
C70 H70A 0.9600 .
C70 H70B 0.9600 .
C70 H70C 0.9600 .
C70A H70D 0.9600 .
C70A H70E 0.9600 .
C70A H70F 0.9600 .
C71 H71A 0.9600 .
C71 H71B 0.9600 .
C71 H71C 0.9600 .
C71A H71D 0.9600 .
C71A H71E 0.9600 .
C71A H71F 0.9600 .
C72 C73 1.525(6) .
C73 C74 1.484(12) .
C73 C74A 1.560(11) .
C73 C75 1.566(11) .
C73 C75A 1.530(11) .
C73 C76 1.505(11) .
C73 C76A 1.499(11) .
C74 H74A 0.9600 .
C74 H74B 0.9600 .
C74 H74C 0.9600 .
C74A H74D 0.9600 .
C74A H74E 0.9600 .
C74A H74F 0.9600 .
C75 H75A 0.9600 .
C75 H75B 0.9600 .
C75 H75C 0.9600 .
C75A H75D 0.9600 .
C75A H75E 0.9600 .
C75A H75F 0.9600 .
C76 H76A 0.9600 .
C76 H76B 0.9600 .
C76 H76C 0.9600 .
C76A H76D 0.9600 .
C76A H76E 0.9600 .
C76A H76F 0.9600 .
C77 C78 1.520(5) .
C78 C79 1.536(6) .
C78 C80 1.531(6) .
C78 C81 1.521(6) .
C79 H79A 0.9600 .
C79 H79B 0.9600 .
C79 H79C 0.9600 .
C80 H80A 0.9600 .
C80 H80B 0.9600 .
C80 H80C 0.9600 .
C81 H81A 0.9600 .
C81 H81B 0.9600 .
C81 H81C 0.9600 .
C82 C83 1.534(6) .
C83 C84 1.556(12) .
C83 C84A 1.623(16) .
C83 C85 1.466(10) .
C83 C85A 1.518(13) .
C83 C86 1.558(10) .
C83 C86A 1.498(14) .
C84 H84A 0.9600 .
C84 H84B 0.9600 .
C84 H84C 0.9600 .
C84A H84D 0.9600 .
C84A H84E 0.9600 .
C84A H84F 0.9600 .
C85 H85A 0.9600 .
C85 H85B 0.9600 .
C85 H85C 0.9600 .
C85A H85D 0.9600 .
C85A H85E 0.9600 .
C85A H85F 0.9600 .
C86 H86A 0.9600 .
C86 H86B 0.9600 .
C86 H86C 0.9600 .
C86A H86D 0.9600 .
C86A H86E 0.9600 .
C86A H86F 0.9600 .
C87 C88 1.533(6) .
C88 C89 1.500(11) .
C88 C89A 1.500(14) .
C88 C90 1.587(11) .
C88 C90A 1.484(14) .
C88 C91 1.490(9) .
C88 C91A 1.560(14) .
C89 H89A 0.9600 .
C89 H89B 0.9600 .
C89 H89C 0.9600 .
C89A H89D 0.9600 .
C89A H89E 0.9600 .
C89A H89F 0.9600 .
C90 H90A 0.9600 .
C90 H90B 0.9600 .
C90 H90C 0.9600 .
C90A H90D 0.9600 .
C90A H90E 0.9600 .
C90A H90F 0.9600 .
C91 H91A 0.9600 .
C91 H91B 0.9600 .
C91 H91C 0.9600 .
C91A H91D 0.9600 .
C91A H91E 0.9600 .
C91A H91F 0.9600 .
N4 H4A 0.8900 .
N4 H4B 0.8900 .
N4 C94 1.422(5) .
N4 C95 1.430(5) .
C92 H92A 0.9600 .
C92 H92B 0.9600 .
C92 H92C 0.9600 .
C92 C93 1.428(6) .
C93 H93A 0.9700 .
C93 H93B 0.9700 .
C93 C94 1.444(6) .
C94 H94A 0.9700 .
C94 H94B 0.9700 .
C95 H95A 0.9700 .
C95 H95B 0.9700 .
C95 H95C 0.9700 .
C95 H95D 0.9700 .
C95 C96 1.480(11) .
C95 C96A 1.401(17) .
C96 H96A 0.9700 .
C96 H96B 0.9700 .
C96 C97 1.512(9) .
C97 H97A 0.9600 .
C97 H97B 0.9600 .
C97 H97C 0.9600 .
C97 H97D 0.9600 .
C97 H97E 0.9600 .
C97 H97F 0.9600 .
C97 C96A 1.567(15) .
C96A H96C 0.9700 .
C96A H96D 0.9700 .

loop_
_geom_torsion_atom_site_label_1
_geom_torsion_atom_site_label_2
_geom_torsion_atom_site_label_3
_geom_torsion_atom_site_label_4
_geom_torsion
_geom_torsion_site_symmetry_1
_geom_torsion_site_symmetry_2
_geom_torsion_site_symmetry_3
_geom_torsion_site_symmetry_4
Cr1A O2 C1 O1 -24.9(5) . . . .
Cr1A O2 C1 C2 154.4(2) . . . .
Cr1A O4 C17 O3 24.4(6) . . . .
Cr1A O4 C17 C18 -155.0(3) . . . .
Cr1A O5 C22 O6 28.8(6) . . . .
Cr1A O5 C22 C23 -149.1(3) . . . .
Cr1A O7 C27 O8 11.8(6) . . . .
Cr1A O7 C27 C28 -166.3(3) . . . .
Cr1 O1 C1 O2 24.6(8) . . . .
Cr1 O1 C1 C2 -154.8(7) . . . .
Cr1 O3 C17 O4 -28.0(10) . . . .
Cr1 O3 C17 C18 151.4(8) . . . .
Cr1 O30 C82 O29 -10.2(11) . . . .
Cr1 O30 C82 C83 170.3(9) . . . .
Cr1 O32 C87 O31 -4.3(9) . . . .
Cr1 O32 C87 C88 173.0(6) . . . .
Cr2 O10 C32 O9 -2.1(6) . . . .
Cr2 O10 C32 C33 -179.9(3) . . . .
Cr2 O12 C37 O11 -8.6(7) . . . .
Cr2 O12 C37 C38 172.7(3) . . . .
Cr2 O13 C42 O14 17.3(7) . . . .
Cr2 O13 C42 C43 -163.2(3) . . . .
Cr2 O15 C47 O16 22.7(6) . . . .
Cr2 O15 C47 C48 -154.7(3) . . . .
Cr3 O6 C22 O5 1.9(6) . . . .
Cr3 O6 C22 C23 179.8(2) . . . .
Cr3 O8 C27 O7 17.7(6) . . . .
Cr3 O8 C27 C28 -164.2(3) . . . .
Cr3 O9 C32 O10 -21.5(6) . . . .
Cr3 O9 C32 C33 156.3(3) . . . .
Cr3 O11 C37 O12 -17.4(7) . . . .
Cr3 O11 C37 C38 161.4(3) . . . .
Cr4 O14 C42 O13 -8.4(7) . . . .
Cr4 O14 C42 C43 172.1(3) . . . .
Cr4 O16 C47 O15 -16.3(6) . . . .
Cr4 O16 C47 C48 161.1(3) . . . .
Cr4 O17 C52 O18 -10.3(6) . . . .
Cr4 O17 C52 C53 167.6(3) . . . .
Cr4 O19 C57 O20 -1.2(7) . . . .
Cr4 O19 C57 C58 -177.8(3) . . . .
Cr5 O18 C52 O17 18.1(7) . . . .
Cr5 O18 C52 C53 -159.9(3) . . . .
Cr5 O20 C57 O19 11.0(7) . . . .
Cr5 O20 C57 C58 -172.4(3) . . . .
Cr5 O21 C62 O22 -1.1(8) . . . .
Cr5 O21 C62 C63 177.0(3) . . . .
Cr5 O23 C67 O24 -3.2(7) . . . .
Cr5 O23 C67 C68 -179.0(3) . . . .
Cr6 O22 C62 O21 -20.1(7) . . . .
Cr6 O22 C62 C63 161.8(3) . . . .
Cr6 O24 C67 O23 -13.9(6) . . . .
Cr6 O24 C67 C68 162.0(3) . . . .
Cr6 O25 C72 O26 8.0(7) . . . .
Cr6 O25 C72 C73 -174.6(3) . . . .
Cr6 O27 C77 O28 20.7(6) . . . .
Cr6 O27 C77 C78 -159.7(3) . . . .
Cr7 O26 C72 O25 16.5(7) . . . .
Cr7 O26 C72 C73 -160.9(3) . . . .
Cr7 O28 C77 O27 7.8(7) . . . .
Cr7 O28 C77 C78 -171.8(3) . . . .
Cr7 O29 C82 O30 -8.9(8) . . . .
Cr7 O29 C82 C83 170.6(4) . . . .
Cr7 O31 C87 O32 -12.3(7) . . . .
Cr7 O31 C87 C88 170.4(3) . . . .
F7 Cr7 F8 Cr1 129.2(7) . . . .
F7 Cr7 F8 Ni1A 133.9(3) . . . .
F8 Cr1 F1 Cr1A -138.5(4) . . . .
F8 Cr1 F1 Ni1A -148(29) . . . .
O1 Cr1 F1 Cr1A -51.3(9) . . . .
O1 Cr1 F1 Ni1A -61(28) . . . .
O1 C1 C2 C3 177.2(3) . . . .
O1 C1 C2 C4 -0.6(5) . . . .
O2 C1 C2 C3 -2.3(5) . . . .
O2 C1 C2 C4 180.0(3) . . . .
O3 Cr1 F1 Cr1A 45.1(10) . . . .
O3 Cr1 F1 Ni1A 35(28) . . . .
O3 C17 C18 C19 128.9(4) . . . .
O3 C17 C18 C20 -113.9(5) . . . .
O3 C17 C18 C21 4.8(6) . . . .
O4 C17 C18 C19 -51.6(5) . . . .
O4 C17 C18 C20 65.5(5) . . . .
O4 C17 C18 C21 -175.7(4) . . . .
O5 C22 C23 C24 80.1(4) . . . .
O5 C22 C23 C25 -37.1(5) . . . .
O5 C22 C23 C26 -160.3(4) . . . .
O6 C22 C23 C24 -98.0(4) . . . .
O6 C22 C23 C25 144.8(4) . . . .
O6 C22 C23 C26 21.6(5) . . . .
O7 C27 C28 C29 -145.8(9) . . . .
O7 C27 C28 C29A -143(2) . . . .
O7 C27 C28 C30 -30.7(8) . . . .
O7 C27 C28 C30A 1(2) . . . .
O7 C27 C28 C31 86.3(11) . . . .
O7 C27 C28 C31A 110.8(11) . . . .
O8 C27 C28 C29 36.0(10) . . . .
O8 C27 C28 C29A 38(2) . . . .
O8 C27 C28 C30 151.1(7) . . . .
O8 C27 C28 C30A -177.3(19) . . . .
O8 C27 C28 C31 -92.0(11) . . . .
O8 C27 C28 C31A -67.4(11) . . . .
O9 C32 C33 C34 175.2(4) . . . .
O9 C32 C33 C35 53.3(5) . . . .
O9 C32 C33 C36 -64.2(5) . . . .
O10 C32 C33 C34 -6.8(6) . . . .
O10 C32 C33 C35 -128.7(4) . . . .
O10 C32 C33 C36 113.7(4) . . . .
O11 C37 C38 C39 -73.9(7) . . . .
O11 C37 C38 C39A -142.7(13) . . . .
O11 C37 C38 C40 42.5(8) . . . .
O11 C37 C38 C40A -13.9(15) . . . .
O11 C37 C38 C41 170.7(7) . . . .
O11 C37 C38 C41A 105.2(12) . . . .
O12 C37 C38 C39 104.9(7) . . . .
O12 C37 C38 C39A 36.2(14) . . . .
O12 C37 C38 C40 -138.6(7) . . . .
O12 C37 C38 C40A 164.9(14) . . . .
O12 C37 C38 C41 -10.4(8) . . . .
O12 C37 C38 C41A -76.0(12) . . . .
O13 C42 C43 C44 114.2(4) . . . .
O13 C42 C43 C45 -5.0(6) . . . .
O13 C42 C43 C46 -126.1(4) . . . .
O14 C42 C43 C44 -66.3(5) . . . .
O14 C42 C43 C45 174.5(4) . . . .
O14 C42 C43 C46 53.4(5) . . . .
O15 C47 C48 C49 -9.6(6) . . . .
O15 C47 C48 C50 110.2(5) . . . .
O15 C47 C48 C51 -131.2(4) . . . .
O16 C47 C48 C49 172.8(4) . . . .
O16 C47 C48 C50 -67.4(5) . . . .
O16 C47 C48 C51 51.2(5) . . . .
O17 C52 C53 C54 22.4(6) . . . .
O17 C52 C53 C55 -101.2(5) . . . .
O17 C52 C53 C56 142.8(4) . . . .
O18 C52 C53 C54 -159.5(5) . . . .
O18 C52 C53 C55 76.9(6) . . . .
O18 C52 C53 C56 -39.1(5) . . . .
O19 C57 C58 C59 115.5(5) . . . .
O19 C57 C58 C60 -6.6(5) . . . .
O19 C57 C58 C61 -127.9(4) . . . .
O20 C57 C58 C59 -61.3(5) . . . .
O20 C57 C58 C60 176.5(4) . . . .
O20 C57 C58 C61 55.3(5) . . . .
O21 C62 C63 C64 63.0(6) . . . .
O21 C62 C63 C65 -55.1(6) . . . .
O21 C62 C63 C66 -177.3(5) . . . .
O22 C62 C63 C64 -118.8(5) . . . .
O22 C62 C63 C65 123.1(5) . . . .
O22 C62 C63 C66 1.0(7) . . . .
O23 C67 C68 C69 -34.2(10) . . . .
O23 C67 C68 C69A -8.0(16) . . . .
O23 C67 C68 C70 86.3(11) . . . .
O23 C67 C68 C70A 106.7(13) . . . .
O23 C67 C68 C71 -153.8(8) . . . .
O23 C67 C68 C71A -137.9(15) . . . .
O24 C67 C68 C69 149.6(10) . . . .
O24 C67 C68 C69A 175.8(16) . . . .
O24 C67 C68 C70 -89.9(11) . . . .
O24 C67 C68 C70A -69.5(13) . . . .
O24 C67 C68 C71 30.0(9) . . . .
O24 C67 C68 C71A 45.9(16) . . . .
O25 C72 C73 C74 158.7(9) . . . .
O25 C72 C73 C74A -118.3(9) . . . .
O25 C72 C73 C75 40.2(8) . . . .
O25 C72 C73 C75A 129.9(8) . . . .
O25 C72 C73 C76 -72.3(11) . . . .
O25 C72 C73 C76A 0.8(12) . . . .
O26 Cr7 F8 Cr1 -141.3(7) . . . .
O26 Cr7 F8 Ni1A -136.6(3) . . . .
O26 C72 C73 C74 -23.7(10) . . . .
O26 C72 C73 C74A 59.2(9) . . . .
O26 C72 C73 C75 -142.3(8) . . . .
O26 C72 C73 C75A -52.5(9) . . . .
O26 C72 C73 C76 105.3(11) . . . .
O26 C72 C73 C76A 178.4(11) . . . .
O27 C77 C78 C79 119.1(4) . . . .
O27 C77 C78 C80 -0.9(5) . . . .
O27 C77 C78 C81 -123.5(4) . . . .
O28 C77 C78 C79 -61.2(5) . . . .
O28 C77 C78 C80 178.8(4) . . . .
O28 C77 C78 C81 56.1(5) . . . .
O29 Cr7 F8 Cr1 -52.5(7) . . . .
O29 Cr7 F8 Ni1A -47.8(3) . . . .
O29 C82 C83 C84 100.8(8) . . . .
O29 C82 C83 C84A 51.4(11) . . . .
O29 C82 C83 C85 -19.1(11) . . . .
O29 C82 C83 C85A -59.8(13) . . . .
O29 C82 C83 C86 -149.9(8) . . . .
O29 C82 C83 C86A 154(2) . . . .
O30 C82 C83 C84 -79.6(9) . . . .
O30 C82 C83 C84A -129.0(10) . . . .
O30 C82 C83 C85 160.4(10) . . . .
O30 C82 C83 C85A 119.7(12) . . . .
O30 C82 C83 C86 29.6(10) . . . .
O30 C82 C83 C86A -26(2) . . . .
O31 Cr7 F8 Cr1 41.2(7) . . . .
O31 Cr7 F8 Ni1A 45.9(3) . . . .
O31 C87 C88 C89 -52.5(12) . . . .
O31 C87 C88 C89A -33.9(17) . . . .
O31 C87 C88 C90 63.4(9) . . . .
O31 C87 C88 C90A 93.9(15) . . . .
O31 C87 C88 C91 179.3(10) . . . .
O31 C87 C88 C91A -149.3(14) . . . .
O32 Cr1 F1 Cr1A 130.9(5) . . . .
O32 Cr1 F1 Ni1A 121(29) . . . .
O32 C87 C88 C89 129.9(11) . . . .
O32 C87 C88 C89A 148.5(17) . . . .
O32 C87 C88 C90 -114.2(9) . . . .
O32 C87 C88 C90A -83.7(15) . . . .
O32 C87 C88 C91 1.7(11) . . . .
O32 C87 C88 C91A 33.1(14) . . . .
N1 C5 C12 N3 179.3(3) . . . .
N1 C5 C12 C13 -1.2(5) . . . .
N1 C6 C7 N2 -175.8(3) . . . .
N1 C6 C7 C8 3.7(5) . . . .
N2 C7 C8 C9 0.0(6) . . . .
N3 C12 C13 C14 -0.1(6) . . . .
C1 C2 C3 C5 -178.9(3) . . . .
C1 C2 C4 C6 177.7(3) . . . .
C2 C3 C5 N1 1.4(5) . . . .
C2 C3 C5 C12 -178.5(3) . . . .
C2 C4 C6 N1 1.2(5) . . . .
C2 C4 C6 C7 -179.3(3) . . . .
C3 C2 C4 C6 -0.1(5) . . . .
C3 C5 C12 N3 -0.8(5) . . . .
C3 C5 C12 C13 178.7(4) . . . .
C4 C2 C3 C5 -1.1(5) . . . .
C4 C6 C7 N2 4.7(5) . . . .
C4 C6 C7 C8 -175.9(4) . . . .
C5 N1 C6 C4 -0.9(5) . . . .
C5 N1 C6 C7 179.5(3) . . . .
C5 C12 C13 C14 -179.6(4) . . . .
C6 N1 C5 C3 -0.4(5) . . . .
C6 N1 C5 C12 179.5(3) . . . .
C6 C7 C8 C9 -179.4(4) . . . .
C7 N2 C11 C10 -0.3(7) . . . .
C7 C8 C9 C10 0.0(6) . . . .
C8 C9 C10 C11 -0.1(7) . . . .
C9 C10 C11 N2 0.3(8) . . . .
C11 N2 C7 C6 179.5(4) . . . .
C11 N2 C7 C8 0.1(6) . . . .
C12 N3 C16 C15 -0.5(7) . . . .
C12 C13 C14 C15 -0.7(7) . . . .
C13 C14 C15 C16 0.8(7) . . . .
C14 C15 C16 N3 -0.3(7) . . . .
C16 N3 C12 C5 -179.9(4) . . . .
C16 N3 C12 C13 0.6(6) . . . .
N4 C95 C96 C97 169.0(7) . . . .
N4 C95 C96A C97 -154.9(11) . . . .
C92 C93 C94 N4 178.8(6) . . . .
C94 N4 C95 C96 165.9(8) . . . .
C94 N4 C95 C96A -148.4(16) . . . .
C95 N4 C94 C93 177.6(5) . . . .
Ni1A O1 C1 O2 20.9(6) . . . .
Ni1A O1 C1 C2 -158.5(3) . . . .
Ni1A O3 C17 O4 -25.7(7) . . . .
Ni1A O3 C17 C18 153.8(4) . . . .
Ni1A O30 C82 O29 -11.1(8) . . . .
Ni1A O30 C82 C83 169.4(5) . . . .
Ni1A O32 C87 O31 -11.3(7) . . . .
Ni1A O32 C87 C88 166.0(4) . . . .
